data_1571033
loop_
_publ_author_name
'Almquist, C. Christopher'
'Rajeshkumar, Thayalan'
'Jayaweera, H. D. A. Chathumal'
'Removski, Nicole'
'Zhou, Wen'
'Gelfand, Benjamin S.'
'Maron, Laurent'
'Piers, Warren E.'

_publ_section_title
;
 Oxidation-induced ambiphilicity triggers N-N bond formation and
 dinitrogen release in octahedral terminal molybdenum(v) nitrido
 complexes.
;
_journal_issue 14
_journal_name_full 'Chemical science'
_journal_page_first 5152
_journal_page_last 5162
_journal_paper_doi 10.1039/d4sc00090k
_journal_volume 15
_journal_year 2024
_chemical_formula_moiety 'C12 H12 Fe O, Al C16 F36 O4'
_chemical_formula_sum 'C28 H12 Al F36 Fe O5'
_chemical_formula_weight 1195.21
_space_group_crystal_system monoclinic
_space_group_IT_number 14
_space_group_name_Hall '-P 2ybc'
_space_group_name_H-M_alt 'P 1 21/c 1'
_atom_sites_solution_hydrogens geom
_audit_creation_date 2023-10-13
_audit_creation_method
;
Olex2 1.5
(compiled 2023.08.24 svn.re1ec1418 for OlexSys, GUI svn.r6817)
;
_audit_update_record
;
2023-10-26 deposited with the CCDC.	2024-02-16 downloaded from the CCDC.
;
_cell_angle_alpha 90
_cell_angle_beta 94.907(2)
_cell_angle_gamma 90
_cell_formula_units_Z 8
_cell_length_a 16.1437(6)
_cell_length_b 23.4937(8)
_cell_length_c 20.8960(7)
_cell_measurement_reflns_used 7354
_cell_measurement_temperature 173(2)
_cell_measurement_theta_max 72.10
_cell_measurement_theta_min 2.75
_cell_volume 7896.3(5)
_computing_molecular_graphics 'Olex2 1.5 (Dolomanov et al., 2009)'
_computing_publication_material 'Olex2 1.5 (Dolomanov et al., 2009)'
_computing_structure_refinement 'SHELXL 2018/3 (Sheldrick, 2015)'
_computing_structure_solution 'SHELXT 2014/5 (Sheldrick, 2014)'
_diffrn_ambient_temperature 173.15
_diffrn_measured_fraction_theta_full 0.981
_diffrn_measured_fraction_theta_max 0.965
_diffrn_measurement_device_type 'Bruker APEX-II CCD'
_diffrn_measurement_method '\f and \w scans'
_diffrn_radiation_type CuK\a
_diffrn_radiation_wavelength 1.54178
_diffrn_reflns_av_R_equivalents 0.0944
_diffrn_reflns_av_unetI/netI 0.0806
_diffrn_reflns_Laue_measured_fraction_full 0.981
_diffrn_reflns_Laue_measured_fraction_max 0.965
_diffrn_reflns_limit_h_max 19
_diffrn_reflns_limit_h_min -18
_diffrn_reflns_limit_k_max 25
_diffrn_reflns_limit_k_min -27
_diffrn_reflns_limit_l_max 24
_diffrn_reflns_limit_l_min -25
_diffrn_reflns_number 49755
_diffrn_reflns_point_group_measured_fraction_full 0.981
_diffrn_reflns_point_group_measured_fraction_max 0.965
_diffrn_reflns_theta_full 67.679
_diffrn_reflns_theta_max 72.631
_diffrn_reflns_theta_min 2.747
_diffrn_standards_number 0
_exptl_absorpt_coefficient_mu 5.288
_exptl_absorpt_correction_T_max 0.7536
_exptl_absorpt_correction_T_min 0.4842
_exptl_absorpt_correction_type multi-scan
_exptl_absorpt_process_details
;
SADABS-2016/2 (Bruker,2016/2) was used for absorption correction.
wR2(int) was 0.1090 before and 0.0691 after correction.
The Ratio of minimum to maximum transmission is 0.6425.
The \l/2 correction factor is Not present.
;
_exptl_crystal_colour Yellow
_exptl_crystal_density_diffrn 2.011
_exptl_crystal_description Plate
_exptl_crystal_F_000 4664
_exptl_crystal_size_max 0.261
_exptl_crystal_size_mid 0.122
_exptl_crystal_size_min 0.047
_refine_diff_density_max 1.280
_refine_diff_density_min -0.594
_refine_diff_density_rms 0.079
_refine_ls_extinction_method none
_refine_ls_goodness_of_fit_ref 1.042
_refine_ls_hydrogen_treatment constr
_refine_ls_matrix_type full
_refine_ls_number_parameters 1488
_refine_ls_number_reflns 15128
_refine_ls_number_restraints 834
_refine_ls_restrained_S_all 1.067
_refine_ls_R_factor_all 0.1112
_refine_ls_R_factor_gt 0.0652
_refine_ls_shift/su_max 0.001
_refine_ls_shift/su_mean 0.000
_refine_ls_structure_factor_coef Fsqd
_refine_ls_weighting_details 'w=1/[\s^2^(Fo^2^)+(0.0869P)^2^+3.8772P] where P=(Fo^2^+2Fc^2^)/3'
_refine_ls_weighting_scheme calc
_refine_ls_wR_factor_gt 0.1611
_refine_ls_wR_factor_ref 0.1893
_reflns_Friedel_coverage 0.000
_reflns_number_gt 9362
_reflns_number_total 15128
_reflns_threshold_expression 'I > 2\s(I)'
_cod_data_source_file d4sc00090k2.cif
_cod_data_source_block cu_20231012ca760_0m_a
_cod_depositor_comments
;
The following automatic conversions were performed:

data item '_exptl_absorpt_correction_type' value 'Multi-scan' was
changed to 'multi-scan' in accordance with the
/home/data/users/saulius/crontab/automatic-downloads/rss-feeds/RSC/lib/dictionaries/cif_core.dic
dictionary named 'cif_core.dic' version 2.4.2 last updated on
2011-04-26.

Automatic conversion script
Id: cif_fix_values 8170 2020-07-09 18:12:32Z antanas 

 Adding full bibliography for 1571025--1571037.cif.
;
_cod_database_code 1571033
_shelx_shelxl_version_number 2018/3
_shelx_space_group_comment
;
The symmetry employed for this shelxl refinement is uniquely defined
by the following loop, which should always be used as a source of
symmetry information in preference to the above space-group names.
They are only intended as comments.
;
_shelx_estimated_absorpt_t_max 0.789
_shelx_estimated_absorpt_t_min 0.339
_olex2_refinement_description
;
1. Fixed Uiso
 At 1.2 times of:
  All C(H) groups
 At 1.5 times of:
  All C(H,H,H) groups
2. Uiso/Uaniso restraints and constraints
F1 \\sim F2 \\sim F3 \\sim F4 \\sim F5 \\sim F6 \\sim F7 \\sim F8 \\sim F9
\\sim F10 \\sim F11 \\sim F12 \\sim F13 \\sim F14 \\sim F15 \\sim F16 \\sim F17
\\sim F18 \\sim F19 \\sim F20 \\sim F21 \\sim F22 \\sim F23 \\sim F24 \\sim F25
\\sim F26 \\sim F27 \\sim F28 \\sim F29 \\sim F30 \\sim F31 \\sim F32 \\sim F33
\\sim F34 \\sim F35 \\sim F36 \\sim F38 \\sim F37 \\sim F39 \\sim F40 \\sim F41
\\sim F42 \\sim F43 \\sim F44 \\sim F46 \\sim F47 \\sim F48 \\sim F49 \\sim F50
\\sim F51 \\sim F52 \\sim F53 \\sim F54 \\sim F56 \\sim F86 \\sim F45 \\sim F59
\\sim F60 \\sim F61 \\sim F62 \\sim F63 \\sim F64 \\sim F65 \\sim F57 \\sim F66
\\sim F72 \\sim F79 \\sim F67 \\sim F58 \\sim F80 \\sim F81 \\sim F68 \\sim F69
\\sim F70 \\sim F71 \\sim F87 \\sim F88 \\sim F55 \\sim F85 \\sim F82 \\sim F83
\\sim F84 \\sim F76 \\sim F77 \\sim F78 \\sim F73 \\sim F74 \\sim F75: within
2A with sigma of 0.04 and sigma for terminal atoms of 0.08 within 2A
C58 \\sim C56 \\sim C60 \\sim C61 \\sim C53 \\sim C57 \\sim C62: within 2A with
sigma of 0.04 and sigma for terminal atoms of 0.08 within 2A
Uanis(F1) \\sim Ueq, Uanis(F2) \\sim Ueq, Uanis(F3) \\sim Ueq, Uanis(F4) \\sim
Ueq, Uanis(F5) \\sim Ueq, Uanis(F6) \\sim Ueq, Uanis(F7) \\sim Ueq, Uanis(F8)
\\sim Ueq, Uanis(F9) \\sim Ueq, Uanis(F10) \\sim Ueq, Uanis(F11) \\sim Ueq,
Uanis(F12) \\sim Ueq, Uanis(F13) \\sim Ueq, Uanis(F14) \\sim Ueq, Uanis(F15)
\\sim Ueq, Uanis(F16) \\sim Ueq, Uanis(F17) \\sim Ueq, Uanis(F18) \\sim Ueq,
Uanis(F19) \\sim Ueq, Uanis(F20) \\sim Ueq, Uanis(F21) \\sim Ueq, Uanis(F22)
\\sim Ueq, Uanis(F23) \\sim Ueq, Uanis(F24) \\sim Ueq, Uanis(F25) \\sim Ueq,
Uanis(F26) \\sim Ueq, Uanis(F27) \\sim Ueq, Uanis(F28) \\sim Ueq, Uanis(F29)
\\sim Ueq, Uanis(F30) \\sim Ueq, Uanis(F31) \\sim Ueq, Uanis(F32) \\sim Ueq,
Uanis(F33) \\sim Ueq, Uanis(F34) \\sim Ueq, Uanis(F35) \\sim Ueq, Uanis(F36)
\\sim Ueq, Uanis(F38) \\sim Ueq, Uanis(F37) \\sim Ueq, Uanis(F39) \\sim Ueq,
Uanis(F40) \\sim Ueq, Uanis(F41) \\sim Ueq, Uanis(F42) \\sim Ueq, Uanis(F43)
\\sim Ueq, Uanis(F44) \\sim Ueq, Uanis(F46) \\sim Ueq, Uanis(F47) \\sim Ueq,
Uanis(F48) \\sim Ueq, Uanis(F49) \\sim Ueq, Uanis(F50) \\sim Ueq, Uanis(F51)
\\sim Ueq, Uanis(F52) \\sim Ueq, Uanis(F53) \\sim Ueq, Uanis(F54) \\sim Ueq,
Uanis(F56) \\sim Ueq, Uanis(F86) \\sim Ueq, Uanis(F45) \\sim Ueq, Uanis(F59)
\\sim Ueq, Uanis(F60) \\sim Ueq, Uanis(F61) \\sim Ueq, Uanis(F62) \\sim Ueq,
Uanis(F63) \\sim Ueq, Uanis(F64) \\sim Ueq, Uanis(F65) \\sim Ueq, Uanis(F57)
\\sim Ueq, Uanis(F66) \\sim Ueq, Uanis(F72) \\sim Ueq, Uanis(F79) \\sim Ueq,
Uanis(F67) \\sim Ueq, Uanis(F58) \\sim Ueq, Uanis(F80) \\sim Ueq, Uanis(F81)
\\sim Ueq, Uanis(F68) \\sim Ueq, Uanis(F69) \\sim Ueq, Uanis(F70) \\sim Ueq,
Uanis(F71) \\sim Ueq, Uanis(F87) \\sim Ueq, Uanis(F88) \\sim Ueq, Uanis(F55)
\\sim Ueq, Uanis(F85) \\sim Ueq, Uanis(F82) \\sim Ueq, Uanis(F83) \\sim Ueq,
Uanis(F84) \\sim Ueq, Uanis(F76) \\sim Ueq, Uanis(F77) \\sim Ueq, Uanis(F78)
\\sim Ueq, Uanis(F73) \\sim Ueq, Uanis(F74) \\sim Ueq, Uanis(F75) \\sim Ueq:
with sigma of 0.01 and sigma for terminal atoms of 0.02
Uanis(C19) \\sim Ueq, Uanis(C20) \\sim Ueq, Uanis(C21) \\sim Ueq, Uanis(C15)
\\sim Ueq, Uanis(C16) \\sim Ueq: with sigma of 0.01 and sigma for terminal
atoms of 0.02
Uanis(C58) \\sim Ueq, Uanis(C56) \\sim Ueq, Uanis(C60) \\sim Ueq, Uanis(C61)
\\sim Ueq, Uanis(C53) \\sim Ueq, Uanis(C57) \\sim Ueq, Uanis(C62) \\sim Ueq:
with sigma of 0.01 and sigma for terminal atoms of 0.02
3. Others
 Sof(C46)=1-FVAR(1)
 Sof(C45)=FVAR(1)
 Sof(C48)=1-FVAR(2)
 Sof(C47)=FVAR(2)
 Sof(C50)=1-FVAR(3)
 Sof(C49)=FVAR(3)
 Sof(C60)=Sof(F73)=Sof(F74)=Sof(F75)=1-FVAR(4)
 Sof(C56)=Sof(F65)=Sof(F57)=Sof(F66)=FVAR(4)
 Sof(C61)=Sof(F76)=Sof(F77)=Sof(F78)=1-FVAR(5)
 Sof(C53)=Sof(F45)=Sof(F59)=Sof(F60)=FVAR(5)
 Sof(C62)=Sof(F58)=Sof(F80)=Sof(F81)=1-FVAR(6)
 Sof(C57)=Sof(F72)=Sof(F79)=Sof(F67)=FVAR(6)
 Sof(F82)=Sof(F83)=Sof(F84)=1-FVAR(7)
 Sof(F37)=Sof(F39)=Sof(F40)=FVAR(7)
 Sof(F55)=Sof(F85)=1-FVAR(8)
 Sof(F56)=Sof(F86)=FVAR(8)
 Sof(F87)=Sof(F88)=1-FVAR(9)
 Sof(F43)=Sof(F44)=FVAR(9)
4.a Ternary CH refined with riding coordinates:
 C1(H1), C2(H2), C3(H3), C4(H4), C5(H5), C7(H7), C8(H8), C9(H9), C10(H10),
 C13(H13), C14(H14), C15(H15), C16(H16), C17(H17), C19(H19), C20(H20), C21(H21),
  C22(H22)
4.b Idealised Me refined as rotating group:
 C12(H12A,H12B,H12C), C24(H24A,H24B,H24C)
;
_olex2_submission_special_instructions 'No special instructions were received'

loop_
_space_group_symop_operation_xyz
'x, y, z'
'-x, y+1/2, -z+1/2'
'-x, -y, -z'
'x, -y-1/2, z-1/2'

loop_
_atom_site_label
_atom_site_type_symbol
_atom_site_fract_x
_atom_site_fract_y
_atom_site_fract_z
_atom_site_U_iso_or_equiv
_atom_site_adp_type
_atom_site_occupancy
_atom_site_site_symmetry_order
_atom_site_calc_flag
_atom_site_refinement_flags_posn
_atom_site_refinement_flags_adp
_atom_site_refinement_flags_occupancy
_atom_site_disorder_assembly
_atom_site_disorder_group
Fe1 Fe 1.00955(5) 0.14343(3) 0.22148(3) 0.03373(18) Uani 1 1 d . . . . .
Fe2 Fe 0.49224(6) 0.88108(4) 0.76221(4) 0.0477(2) Uani 1 1 d . . . . .
Al1 Al 0.71653(8) 0.37897(5) 0.42193(6) 0.0282(3) Uani 1 1 d . . . . .
Al2 Al 0.74279(8) 0.88305(5) 0.44150(6) 0.0283(3) Uani 1 1 d . . . . .
F1 F 0.8384(3) 0.33073(17) 0.20438(16) 0.0709(11) Uani 1 1 d . U . . .
F2 F 0.9034(2) 0.36740(17) 0.39416(16) 0.0628(9) Uani 1 1 d . U . . .
F3 F 0.7169(3) 0.3664(2) 0.20778(17) 0.0807(13) Uani 1 1 d . U . . .
F4 F 0.7485(3) 0.28827(17) 0.25645(18) 0.0758(12) Uani 1 1 d . U . . .
F5 F 0.7582(3) 0.58610(16) 0.5034(2) 0.0904(15) Uani 1 1 d . U . . .
F6 F 0.7434(3) 0.46279(17) 0.2782(2) 0.0805(13) Uani 1 1 d . U . . .
F7 F 0.9521(3) 0.3643(2) 0.3018(2) 0.0809(12) Uani 1 1 d . U . . .
F8 F 0.8876(3) 0.29317(16) 0.33607(18) 0.0715(11) Uani 1 1 d . U . . .
F9 F 0.8548(2) 0.21730(16) 0.56509(19) 0.0675(10) Uani 1 1 d . U . . .
F10 F 0.4967(3) 0.46393(18) 0.4365(2) 0.0843(13) Uani 1 1 d . U . . .
F11 F 0.7755(3) 0.42849(16) 0.58629(15) 0.0665(10) Uani 1 1 d . U . . .
F12 F 0.8843(3) 0.51838(18) 0.55972(17) 0.0770(12) Uani 1 1 d . U . . .
F13 F 0.7409(3) 0.55215(15) 0.40757(17) 0.0710(11) Uani 1 1 d . U . . .
F14 F 0.6461(3) 0.54259(18) 0.4714(2) 0.0783(12) Uani 1 1 d . U . . .
F15 F 0.8541(3) 0.44334(16) 0.23316(17) 0.0727(11) Uani 1 1 d . U . . .
F16 F 0.8600(3) 0.46365(16) 0.33434(19) 0.0778(12) Uani 1 1 d . U . . .
F17 F 0.7428(2) 0.24170(14) 0.39802(14) 0.0564(8) Uani 1 1 d . U . . .
F18 F 0.6910(2) 0.22898(15) 0.58650(16) 0.0620(9) Uani 1 1 d . U . . .
F19 F 0.8876(2) 0.24740(16) 0.47327(17) 0.0594(9) Uani 1 1 d . U . . .
F20 F 0.8905(2) 0.30392(15) 0.55360(16) 0.0556(8) Uani 1 1 d . U . . .
F21 F 0.4520(2) 0.34107(19) 0.29641(18) 0.0748(11) Uani 1 1 d . U . . .
F22 F 0.4821(2) 0.36356(18) 0.48796(16) 0.0668(10) Uani 1 1 d . U . . .
F23 F 0.4525(3) 0.45188(18) 0.3328(2) 0.0914(15) Uani 1 1 d . U . . .
F24 F 0.5815(2) 0.47021(15) 0.35917(18) 0.0650(10) Uani 1 1 d . U . . .
F25 F 0.7227(3) 0.51039(17) 0.59557(16) 0.0760(12) Uani 1 1 d . U . . .
F26 F 0.6540(2) 0.44532(18) 0.54195(17) 0.0701(11) Uani 1 1 d . U . . .
F27 F 0.8930(3) 0.5208(2) 0.45771(18) 0.0821(13) Uani 1 1 d . U . . .
F28 F 0.8982(2) 0.4405(2) 0.50729(19) 0.0763(11) Uani 1 1 d . U . . .
F29 F 0.7354(2) 0.18087(13) 0.47376(18) 0.0596(9) Uani 1 1 d . U . . .
F30 F 0.6349(2) 0.23828(14) 0.45011(17) 0.0549(8) Uani 1 1 d . U . . .
F31 F 0.6367(2) 0.30731(16) 0.55225(15) 0.0586(9) Uani 1 1 d . U . . .
F32 F 0.7501(2) 0.30811(15) 0.61257(14) 0.0570(8) Uani 1 1 d . U . . .
F33 F 0.5680(3) 0.29969(17) 0.32319(18) 0.0689(10) Uani 1 1 d . U . . .
F34 F 0.5701(3) 0.3854(2) 0.27948(16) 0.0824(13) Uani 1 1 d . U . . .
F35 F 0.3916(2) 0.3694(2) 0.4081(2) 0.0838(13) Uani 1 1 d . U . . .
F36 F 0.4724(3) 0.29274(17) 0.4179(2) 0.0831(13) Uani 1 1 d . U . . .
F38 F 0.7754(3) 0.69667(16) 0.55305(19) 0.0855(14) Uani 1 1 d . U . . .
F37 F 0.9260(6) 0.7104(5) 0.5214(8) 0.079(4) Uani 0.56(2) 1 d . U P A 1
F39 F 0.9448(5) 0.7998(6) 0.5306(5) 0.068(3) Uani 0.56(2) 1 d . U P A 1
F40 F 0.9389(10) 0.7619(7) 0.4380(7) 0.076(4) Uani 0.56(2) 1 d . U P A 1
F41 F 0.5225(3) 0.9344(2) 0.5118(2) 0.0958(15) Uani 1 1 d . U . . .
F42 F 0.7881(4) 0.68256(17) 0.4231(2) 0.1022(17) Uani 1 1 d . U . . .
F43 F 0.6977(5) 0.7751(3) 0.5502(4) 0.065(3) Uani 0.579(13) 1 d . U P B 1
F44 F 0.8182(6) 0.7738(4) 0.5997(3) 0.063(2) Uani 0.579(13) 1 d . U P B 1
F46 F 0.7420(3) 1.00724(18) 0.3465(2) 0.0945(15) Uani 1 1 d . U . . .
F47 F 0.5376(2) 0.83477(16) 0.53112(15) 0.0634(9) Uani 1 1 d . U . . .
F48 F 0.4281(3) 0.8587(2) 0.4714(2) 0.0932(15) Uani 1 1 d . U . . .
F49 F 0.5172(3) 0.77785(17) 0.4368(2) 0.0876(13) Uani 1 1 d . U . . .
F50 F 0.5820(3) 0.81138(17) 0.34333(16) 0.0708(11) Uani 1 1 d . U . . .
F51 F 0.4588(3) 0.8395(3) 0.3488(2) 0.1089(17) Uani 1 1 d . U . . .
F52 F 0.5646(2) 0.91264(19) 0.32540(16) 0.0729(11) Uani 1 1 d . U . . .
F53 F 0.4642(3) 0.9469(2) 0.3955(3) 0.1124(19) Uani 1 1 d . U . . .
F54 F 0.5901(3) 0.97135(15) 0.4201(2) 0.0711(10) Uani 1 1 d . U . . .
F56 F 0.7115(6) 0.7599(4) 0.3831(5) 0.063(3) Uani 0.429(12) 1 d . U P C 1
F86 F 0.8380(7) 0.7438(4) 0.3666(4) 0.056(3) Uani 0.429(12) 1 d . U P C 1
C53 C 0.7316(8) 0.9545(5) 0.5914(5) 0.044(3) Uani 0.561(13) 1 d . U P D 1
F45 F 0.7161(16) 0.8977(10) 0.5895(14) 0.062(5) Uani 0.561(13) 1 d . U P D 1
F59 F 0.7512(15) 0.9674(15) 0.6484(15) 0.058(5) Uani 0.561(13) 1 d . U P D 1
F60 F 0.6601(6) 0.9778(5) 0.5794(4) 0.093(3) Uani 0.561(13) 1 d . U P D 1
F61 F 0.9189(3) 0.8875(3) 0.3797(3) 0.122(2) Uani 1 1 d . U . . .
F62 F 0.7217(4) 0.8623(3) 0.2434(2) 0.118(2) Uani 1 1 d . U . . .
F63 F 0.8143(3) 1.00972(17) 0.2646(2) 0.0774(12) Uani 1 1 d . U . . .
F64 F 0.6921(3) 0.9719(3) 0.2588(3) 0.117(2) Uani 1 1 d . U . . .
C56 C 0.8822(9) 0.9485(8) 0.5695(6) 0.065(4) Uani 0.549(13) 1 d . U P D 1
F65 F 0.9209(12) 0.9792(7) 0.6137(9) 0.079(4) Uani 0.549(13) 1 d . U P D 1
F57 F 0.9325(10) 0.9560(8) 0.5274(8) 0.098(5) Uani 0.549(13) 1 d . U P D 1
F66 F 0.8806(7) 0.9000(4) 0.5959(4) 0.080(3) Uani 0.549(13) 1 d . U P D 1
C57 C 0.7525(13) 1.0289(7) 0.5354(8) 0.061(4) Uani 0.499(14) 1 d . U P D 1
F72 F 0.6701(7) 1.0154(6) 0.5503(7) 0.108(5) Uani 0.499(14) 1 d . U P D 1
F79 F 0.7587(11) 1.0512(7) 0.4846(9) 0.078(5) Uani 0.499(14) 1 d . U P D 1
F67 F 0.7643(11) 1.0631(7) 0.5828(9) 0.085(4) Uani 0.499(14) 1 d . U P D 1
C62 C 0.7981(15) 1.0337(8) 0.5301(9) 0.072(4) Uani 0.501(14) 1 d . U P D 2
F58 F 0.7203(12) 1.0484(9) 0.4913(10) 0.096(6) Uani 0.501(14) 1 d . U P D 2
F80 F 0.8078(10) 1.0620(7) 0.5844(8) 0.075(4) Uani 0.501(14) 1 d . U P D 2
F81 F 0.8590(11) 1.0500(5) 0.5031(5) 0.092(4) Uani 0.501(14) 1 d . U P D 2
F68 F 0.9435(2) 0.9359(2) 0.2976(2) 0.0809(12) Uani 1 1 d . U . . .
F69 F 0.8966(4) 0.9760(3) 0.3807(2) 0.134(3) Uani 1 1 d . U . . .
F70 F 0.8214(3) 0.9065(2) 0.20573(18) 0.0893(14) Uani 1 1 d . U . . .
F71 F 0.8440(5) 0.8360(2) 0.2701(3) 0.150(3) Uani 1 1 d . U . . .
F87 F 0.7676(12) 0.7833(5) 0.5767(7) 0.089(5) Uani 0.421(13) 1 d . U P B 2
F88 F 0.6809(7) 0.7424(5) 0.5078(7) 0.086(4) Uani 0.421(13) 1 d . U P B 2
F55 F 0.7850(8) 0.7595(4) 0.3735(4) 0.084(4) Uani 0.571(12) 1 d . U P C 2
F85 F 0.6911(5) 0.7291(4) 0.4321(4) 0.086(3) Uani 0.571(12) 1 d . U P B 2
F82 F 0.9232(7) 0.7014(4) 0.4819(9) 0.073(4) Uani 0.44(2) 1 d . U P A 2
F83 F 0.9293(10) 0.7684(8) 0.5494(6) 0.078(5) Uani 0.44(2) 1 d . U P A 2
F84 F 0.9511(10) 0.7856(8) 0.4510(9) 0.067(4) Uani 0.44(2) 1 d . U P A 2
C61 C 0.7699(13) 0.9333(8) 0.5989(7) 0.057(4) Uani 0.439(13) 1 d . U P D 2
F76 F 0.7726(19) 0.9637(19) 0.6542(18) 0.055(5) Uani 0.439(13) 1 d . U P D 2
F77 F 0.8256(12) 0.8921(5) 0.6133(6) 0.092(5) Uani 0.439(13) 1 d . U P D 2
F78 F 0.697(2) 0.9101(13) 0.5846(17) 0.067(7) Uani 0.439(13) 1 d . U P D 2
C60 C 0.8878(14) 0.9789(11) 0.5520(12) 0.079(5) Uani 0.451(13) 1 d . U P D 2
F73 F 0.9050(15) 1.0021(9) 0.6104(12) 0.086(6) Uani 0.451(13) 1 d . U P D 2
F74 F 0.9067(8) 1.0231(7) 0.5080(6) 0.090(4) Uani 0.451(13) 1 d . U P D 2
F75 F 0.9310(12) 0.9294(6) 0.5276(11) 0.079(5) Uani 0.451(13) 1 d . U P D 2
O1 O 0.7972(3) 0.1453(2) 0.2861(2) 0.0676(12) Uani 1 1 d . . . . .
O2 O 0.7278(4) 0.8549(3) 0.7607(3) 0.1002(19) Uani 1 1 d . . . . .
O3 O 0.7450(2) 0.36734(14) 0.34522(15) 0.0376(7) Uani 1 1 d . . . . .
O4 O 0.7495(2) 0.44603(13) 0.44492(15) 0.0366(7) Uani 1 1 d . . . . .
O5 O 0.7584(2) 0.33081(14) 0.47758(15) 0.0352(7) Uani 1 1 d . . . . .
O6 O 0.6099(2) 0.37087(14) 0.41965(15) 0.0363(7) Uani 1 1 d . . . . .
O7 O 0.8013(2) 0.82647(15) 0.47193(18) 0.0447(8) Uani 1 1 d . . . . .
O8 O 0.6404(2) 0.86602(15) 0.44800(16) 0.0379(7) Uani 1 1 d . . . . .
O9 O 0.7751(2) 0.94267(14) 0.48456(15) 0.0395(8) Uani 1 1 d . . . . .
O10 O 0.7558(2) 0.89568(15) 0.36139(15) 0.0409(8) Uani 1 1 d . . . . .
C1 C 1.0164(5) 0.0556(2) 0.2327(3) 0.0624(18) Uani 1 1 d . . . . .
H1 H 0.999019 0.034006 0.269402 0.075 Uiso 1 1 calc R U . . .
C2 C 1.0931(4) 0.0777(2) 0.2275(3) 0.0555(15) Uani 1 1 d . . . . .
H2 H 1.139967 0.074295 0.260288 0.067 Uiso 1 1 calc R U . . .
C3 C 1.0966(4) 0.1036(3) 0.1695(3) 0.0575(16) Uani 1 1 d . . . . .
H3 H 1.145705 0.121352 0.153340 0.069 Uiso 1 1 calc R U . . .
C4 C 1.0168(6) 0.0991(3) 0.1363(3) 0.074(2) Uani 1 1 d . . . . .
H4 H 0.999787 0.112603 0.092780 0.089 Uiso 1 1 calc R U . . .
C5 C 0.9676(4) 0.0684(3) 0.1778(4) 0.075(2) Uani 1 1 d . . . . .
H5 H 0.909339 0.057326 0.168271 0.090 Uiso 1 1 calc R U . . .
C6 C 0.9309(3) 0.1805(2) 0.2822(2) 0.0414(11) Uani 1 1 d . . . . .
C7 C 0.9198(4) 0.2063(2) 0.2208(3) 0.0494(13) Uani 1 1 d . . . . .
H7 H 0.867813 0.207298 0.192901 0.059 Uiso 1 1 calc R U . . .
C8 C 0.9946(4) 0.2318(2) 0.2076(3) 0.0552(15) Uani 1 1 d . . . . .
H8 H 1.004408 0.252664 0.168394 0.066 Uiso 1 1 calc R U . . .
C9 C 1.0535(4) 0.2216(2) 0.2591(3) 0.0535(14) Uani 1 1 d . . . . .
H9 H 1.111489 0.234344 0.262392 0.064 Uiso 1 1 calc R U . . .
C10 C 1.0150(3) 0.1900(2) 0.3061(2) 0.0440(12) Uani 1 1 d . . . . .
H10 H 1.041057 0.177880 0.348007 0.053 Uiso 1 1 calc R U . . .
C11 C 0.8652(4) 0.1494(2) 0.3138(3) 0.0457(12) Uani 1 1 d . . . . .
C12 C 0.8879(5) 0.1251(3) 0.3790(3) 0.0660(18) Uani 1 1 d . . . . .
H12A H 0.839223 0.109313 0.395665 0.099 Uiso 1 1 calc R U . . .
H12B H 0.910279 0.154578 0.407215 0.099 Uiso 1 1 calc R U . . .
H12C H 0.928725 0.095690 0.376134 0.099 Uiso 1 1 calc R U . . .
C13 C 0.5046(4) 0.8355(3) 0.8473(3) 0.0638(17) Uani 1 1 d . . . . .
H13 H 0.555693 0.817303 0.865981 0.077 Uiso 1 1 calc R U . . .
C14 C 0.4439(6) 0.8099(4) 0.8051(4) 0.079(2) Uani 1 1 d . . . . .
H14 H 0.443013 0.770629 0.789350 0.094 Uiso 1 1 calc R U . . .
C15 C 0.3823(6) 0.8519(5) 0.7926(4) 0.095(3) Uani 1 1 d . U . . .
H15 H 0.330418 0.846862 0.765304 0.114 Uiso 1 1 calc R U . . .
C16 C 0.4053(6) 0.8999(4) 0.8254(4) 0.090(3) Uani 1 1 d . U . . .
H16 H 0.372739 0.935076 0.825891 0.108 Uiso 1 1 calc R U . . .
C17 C 0.4798(6) 0.8905(3) 0.8591(3) 0.080(2) Uani 1 1 d . . . . .
H17 H 0.510172 0.917781 0.887702 0.097 Uiso 1 1 calc R U . . .
C18 C 0.5954(4) 0.8743(3) 0.7122(3) 0.0570(16) Uani 1 1 d . . . . .
C19 C 0.5901(6) 0.9317(3) 0.7356(4) 0.080(2) Uani 1 1 d . U . . .
H19 H 0.631475 0.951629 0.764494 0.096 Uiso 1 1 calc R U . . .
C20 C 0.5151(7) 0.9537(4) 0.7082(5) 0.101(3) Uani 1 1 d . U . . .
H20 H 0.493929 0.991835 0.716324 0.121 Uiso 1 1 calc R U . . .
C21 C 0.4732(7) 0.9128(5) 0.6693(4) 0.100(3) Uani 1 1 d . U . . .
H21 H 0.419444 0.917622 0.644311 0.119 Uiso 1 1 calc R U . . .
C22 C 0.5247(5) 0.8627(4) 0.6711(3) 0.077(2) Uani 1 1 d . . . . .
H22 H 0.512908 0.827269 0.647250 0.093 Uiso 1 1 calc R U . . .
C23 C 0.6679(4) 0.8360(3) 0.7313(3) 0.0641(17) Uani 1 1 d . . . . .
C24 C 0.6611(5) 0.7758(3) 0.7111(4) 0.085(2) Uani 1 1 d . . . . .
H24A H 0.648970 0.773805 0.665384 0.127 Uiso 1 1 calc R U . . .
H24B H 0.617277 0.757720 0.731891 0.127 Uiso 1 1 calc R U . . .
H24C H 0.712700 0.756628 0.722971 0.127 Uiso 1 1 calc R U . . .
C25 C 0.7777(4) 0.3390(3) 0.2426(3) 0.0560(15) Uani 1 1 d . . . . .
C26 C 0.8046(4) 0.3733(2) 0.3037(2) 0.0423(12) Uani 1 1 d . . . . .
C27 C 0.8882(4) 0.3493(3) 0.3342(3) 0.0568(15) Uani 1 1 d . . . . .
C28 C 0.7667(3) 0.4849(2) 0.4916(2) 0.0386(11) Uani 1 1 d . . . . .
C29 C 0.7272(5) 0.5425(2) 0.4678(3) 0.0578(16) Uani 1 1 d . . . . .
C30 C 0.8152(5) 0.4366(3) 0.2866(3) 0.0588(16) Uani 1 1 d . . . . .
C31 C 0.7573(3) 0.27852(19) 0.5041(2) 0.0342(10) Uani 1 1 d . . . . .
C32 C 0.8484(3) 0.2614(2) 0.5246(3) 0.0448(12) Uani 1 1 d . . . . .
C33 C 0.5349(3) 0.3787(2) 0.3871(2) 0.0378(10) Uani 1 1 d . . . . .
C34 C 0.5152(5) 0.4419(3) 0.3788(5) 0.084(2) Uani 1 1 d . . . . .
C35 C 0.7293(4) 0.4674(3) 0.5545(3) 0.0528(14) Uani 1 1 d . . . . .
C36 C 0.8624(4) 0.4912(3) 0.5046(3) 0.0588(17) Uani 1 1 d . . . . .
C37 C 0.7176(3) 0.2337(2) 0.4558(2) 0.0423(12) Uani 1 1 d . . . . .
C38 C 0.7078(4) 0.2803(2) 0.5646(2) 0.0457(12) Uani 1 1 d . . . . .
C39 C 0.5304(5) 0.3495(4) 0.3210(3) 0.0711(19) Uani 1 1 d . . . . .
C40 C 0.4690(4) 0.3503(4) 0.4272(3) 0.0696(19) Uani 1 1 d . . . . .
C41 C 0.9071(4) 0.7586(3) 0.4925(3) 0.0545(15) Uani 1 1 d . . . . .
C42 C 0.8114(3) 0.7701(2) 0.4806(3) 0.0423(12) Uani 1 1 d . . . . .
C43 C 0.7698(5) 0.7509(3) 0.5416(4) 0.075(2) Uani 1 1 d . . . . .
C44 C 0.5595(3) 0.8733(2) 0.4291(2) 0.0320(10) Uani 1 1 d . . . . .
C45 C 0.5061(8) 0.8766(5) 0.4885(5) 0.044(4) Uani 0.48(2) 1 d . . P E 1
C46 C 0.5110(7) 0.8323(6) 0.4709(6) 0.053(5) Uani 0.52(2) 1 d . . P E 2
C47 C 0.5270(8) 0.8217(5) 0.3882(5) 0.049(4) Uani 0.502(18) 1 d . . P E 1
C48 C 0.5427(8) 0.8600(6) 0.3579(5) 0.051(4) Uani 0.498(18) 1 d . . P E 2
C49 C 0.5411(6) 0.9277(4) 0.3864(5) 0.033(3) Uani 0.446(17) 1 d . . P E 1
C50 C 0.5353(7) 0.9353(5) 0.4449(6) 0.060(4) Uani 0.554(17) 1 d . . P E 2
C51 C 0.7782(5) 0.7363(3) 0.4208(4) 0.072(2) Uani 1 1 d . . . . .
C52 C 0.7947(3) 0.9684(2) 0.5413(2) 0.0392(11) Uani 1 1 d . . . . .
C54 C 0.8013(3) 0.9198(2) 0.3169(2) 0.0397(11) Uani 1 1 d . . . . .
C55 C 0.7662(6) 0.9790(3) 0.2999(4) 0.074(2) Uani 1 1 d . . . . .
C58 C 0.8927(5) 0.9253(4) 0.3415(4) 0.082(2) Uani 1 1 d . U . . .
C59 C 0.7912(5) 0.8825(3) 0.2565(3) 0.071(2) Uani 1 1 d . . . . .

loop_
_atom_site_aniso_label
_atom_site_aniso_U_11
_atom_site_aniso_U_22
_atom_site_aniso_U_33
_atom_site_aniso_U_23
_atom_site_aniso_U_13
_atom_site_aniso_U_12
Fe1 0.0347(4) 0.0344(4) 0.0321(4) -0.0029(3) 0.0029(3) 0.0019(3)
Fe2 0.0560(6) 0.0520(6) 0.0370(4) 0.0020(3) 0.0153(4) 0.0043(4)
Al1 0.0287(7) 0.0257(7) 0.0306(6) 0.0009(4) 0.0048(5) 0.0013(5)
Al2 0.0281(7) 0.0258(7) 0.0313(6) 0.0004(5) 0.0035(5) -0.0004(5)
F1 0.091(3) 0.077(3) 0.0503(19) -0.0101(16) 0.0356(19) 0.017(2)
F2 0.053(2) 0.086(3) 0.0500(19) -0.0029(16) 0.0045(15) 0.0025(17)
F3 0.083(3) 0.112(4) 0.047(2) -0.0090(19) 0.0012(19) 0.025(2)
F4 0.107(3) 0.061(3) 0.063(2) -0.0254(17) 0.028(2) -0.017(2)
F5 0.154(5) 0.034(2) 0.081(3) -0.0124(17) -0.004(3) -0.015(2)
F6 0.106(3) 0.053(2) 0.087(3) 0.0256(19) 0.032(2) 0.031(2)
F7 0.057(2) 0.113(4) 0.077(3) 0.013(2) 0.033(2) 0.011(2)
F8 0.090(3) 0.056(2) 0.071(2) 0.0047(16) 0.020(2) 0.032(2)
F9 0.054(2) 0.060(2) 0.088(3) 0.0348(18) -0.0017(18) 0.0123(17)
F10 0.076(3) 0.072(3) 0.105(3) -0.039(2) 0.007(2) 0.019(2)
F11 0.097(3) 0.062(2) 0.0398(17) 0.0122(14) 0.0017(17) -0.0144(19)
F12 0.081(3) 0.090(3) 0.057(2) -0.0045(18) -0.0137(19) -0.039(2)
F13 0.114(3) 0.042(2) 0.056(2) 0.0130(15) 0.002(2) -0.0001(19)
F14 0.080(3) 0.068(3) 0.087(3) -0.0138(19) 0.003(2) 0.031(2)
F15 0.108(3) 0.061(2) 0.056(2) 0.0150(16) 0.043(2) 0.000(2)
F16 0.115(4) 0.053(2) 0.071(2) -0.0051(17) 0.041(2) -0.028(2)
F17 0.073(2) 0.053(2) 0.0434(17) -0.0056(13) 0.0098(15) -0.0122(16)
F18 0.068(2) 0.057(2) 0.063(2) 0.0239(16) 0.0184(17) -0.0072(17)
F19 0.0423(19) 0.065(2) 0.072(2) -0.0009(16) 0.0134(16) 0.0140(15)
F20 0.0392(19) 0.060(2) 0.065(2) -0.0004(15) -0.0065(15) -0.0007(15)
F21 0.059(2) 0.096(3) 0.065(2) -0.0130(19) -0.0204(18) -0.016(2)
F22 0.047(2) 0.108(3) 0.0458(18) -0.0015(17) 0.0108(15) 0.0020(19)
F23 0.069(3) 0.063(3) 0.134(4) 0.027(2) -0.042(3) 0.008(2)
F24 0.061(2) 0.047(2) 0.084(2) 0.0148(16) -0.0064(19) -0.0062(16)
F25 0.114(3) 0.071(3) 0.0453(19) -0.0228(16) 0.0235(19) -0.019(2)
F26 0.068(3) 0.091(3) 0.054(2) -0.0121(17) 0.0233(17) -0.030(2)
F27 0.073(3) 0.110(4) 0.063(2) 0.016(2) 0.0049(19) -0.043(2)
F28 0.056(2) 0.094(3) 0.077(3) 0.003(2) -0.0084(19) 0.014(2)
F29 0.066(2) 0.0301(18) 0.083(2) 0.0060(14) 0.0093(18) 0.0002(14)
F30 0.0440(19) 0.048(2) 0.072(2) 0.0028(14) -0.0010(15) -0.0081(14)
F31 0.045(2) 0.082(3) 0.0513(18) 0.0123(15) 0.0163(15) 0.0151(16)
F32 0.060(2) 0.071(2) 0.0405(17) 0.0010(14) 0.0059(14) 0.0012(17)
F33 0.079(3) 0.059(2) 0.068(2) -0.0230(17) 0.0002(19) 0.0042(19)
F34 0.061(2) 0.148(4) 0.0381(18) 0.011(2) 0.0031(16) -0.006(2)
F35 0.031(2) 0.136(4) 0.084(3) 0.008(2) 0.0054(18) 0.011(2)
F36 0.063(3) 0.051(2) 0.133(4) 0.022(2) -0.007(2) -0.0159(18)
F38 0.143(4) 0.043(2) 0.072(2) 0.0159(17) 0.017(3) -0.006(2)
F37 0.076(5) 0.075(6) 0.089(9) 0.031(6) 0.019(5) 0.038(4)
F39 0.045(4) 0.080(8) 0.080(5) -0.006(5) 0.005(3) -0.005(4)
F40 0.072(7) 0.086(9) 0.076(7) 0.012(6) 0.035(5) 0.029(6)
F41 0.110(4) 0.097(3) 0.083(3) -0.035(2) 0.025(3) 0.030(3)
F42 0.188(5) 0.034(2) 0.093(3) -0.0115(18) 0.062(3) 0.001(3)
F43 0.047(4) 0.075(5) 0.078(5) 0.018(4) 0.034(4) 0.008(3)
F44 0.074(5) 0.073(5) 0.042(4) 0.002(3) 0.004(3) -0.008(4)
F46 0.129(4) 0.054(3) 0.109(3) 0.003(2) 0.056(3) 0.017(2)
F47 0.077(3) 0.078(3) 0.0378(17) 0.0072(14) 0.0180(16) -0.0122(19)
F48 0.040(2) 0.145(4) 0.097(3) 0.028(3) 0.022(2) -0.016(2)
F49 0.086(3) 0.047(2) 0.127(3) 0.014(2) -0.009(3) -0.023(2)
F50 0.100(3) 0.065(2) 0.0479(19) -0.0157(15) 0.0128(18) -0.003(2)
F51 0.074(3) 0.160(5) 0.085(3) -0.026(3) -0.036(2) -0.009(3)
F52 0.060(2) 0.114(3) 0.0437(18) 0.0339(18) -0.0018(16) -0.007(2)
F53 0.051(3) 0.087(3) 0.201(5) 0.052(3) 0.023(3) 0.029(2)
F54 0.078(3) 0.037(2) 0.100(3) 0.0098(17) 0.020(2) -0.0031(17)
F56 0.053(6) 0.056(6) 0.077(6) -0.016(4) -0.017(5) 0.011(4)
F86 0.058(6) 0.070(6) 0.041(4) -0.003(3) 0.012(4) 0.013(4)
C53 0.043(6) 0.049(6) 0.040(5) -0.010(4) 0.007(4) 0.000(5)
F45 0.079(11) 0.052(8) 0.058(7) 0.003(5) 0.023(7) -0.020(6)
F59 0.056(10) 0.073(8) 0.045(8) -0.006(6) -0.003(7) -0.007(7)
F60 0.077(5) 0.123(7) 0.080(5) -0.009(5) 0.020(4) 0.035(5)
F61 0.043(2) 0.153(5) 0.169(5) 0.098(4) 0.006(3) 0.002(3)
F62 0.132(5) 0.155(5) 0.070(3) -0.049(3) 0.028(3) -0.080(4)
F63 0.092(3) 0.054(2) 0.091(3) 0.0271(19) 0.037(2) -0.006(2)
F64 0.084(4) 0.148(5) 0.118(4) 0.072(4) -0.003(3) 0.001(3)
C56 0.066(7) 0.079(8) 0.051(6) 0.009(5) -0.001(5) -0.015(6)
F65 0.064(7) 0.105(11) 0.063(5) 0.003(7) -0.028(5) -0.024(7)
F57 0.052(6) 0.162(14) 0.081(6) -0.004(9) 0.018(5) -0.008(9)
F66 0.067(6) 0.099(7) 0.070(5) 0.023(4) -0.008(4) 0.027(5)
C57 0.067(8) 0.051(7) 0.064(7) -0.011(5) 0.005(7) 0.009(6)
F72 0.091(7) 0.115(8) 0.121(8) -0.024(6) 0.028(6) 0.041(6)
F79 0.132(13) 0.031(5) 0.073(6) 0.011(4) 0.026(9) 0.020(7)
F67 0.130(12) 0.043(5) 0.084(7) -0.019(4) 0.025(9) -0.009(8)
C62 0.086(9) 0.063(7) 0.063(7) -0.010(6) -0.007(7) -0.002(7)
F58 0.135(13) 0.059(7) 0.088(10) 0.004(6) -0.019(9) 0.045(9)
F80 0.119(10) 0.040(5) 0.063(5) -0.018(3) -0.005(8) -0.021(7)
F81 0.135(9) 0.064(6) 0.075(5) 0.011(4) 0.005(6) -0.050(6)
F68 0.049(2) 0.097(3) 0.101(3) 0.015(2) 0.035(2) -0.012(2)
F69 0.149(5) 0.170(6) 0.087(3) -0.029(3) 0.026(3) -0.108(5)
F70 0.122(4) 0.098(3) 0.053(2) -0.0055(19) 0.043(2) -0.024(3)
F71 0.243(8) 0.060(3) 0.166(5) 0.004(3) 0.121(5) 0.043(4)
F87 0.139(14) 0.064(7) 0.073(8) -0.003(6) 0.060(9) 0.016(8)
F88 0.073(6) 0.082(7) 0.110(8) 0.009(6) 0.050(5) -0.007(5)
F55 0.131(11) 0.077(6) 0.043(4) -0.011(3) -0.011(5) -0.013(6)
F85 0.082(5) 0.078(5) 0.094(6) -0.013(4) -0.022(4) -0.015(4)
F82 0.084(7) 0.055(5) 0.079(9) -0.004(5) -0.001(6) 0.041(4)
F83 0.095(8) 0.077(10) 0.056(6) -0.010(5) -0.019(5) 0.025(7)
F84 0.035(5) 0.076(10) 0.090(8) 0.001(7) 0.010(5) 0.011(6)
C61 0.068(8) 0.061(8) 0.041(6) -0.015(5) 0.000(6) -0.007(7)
F76 0.068(14) 0.065(7) 0.029(6) -0.008(4) -0.008(9) 0.003(10)
F77 0.139(12) 0.063(6) 0.067(6) 0.014(4) -0.033(7) 0.015(7)
F78 0.077(13) 0.074(15) 0.049(6) -0.002(9) 0.006(8) -0.030(10)
C60 0.069(8) 0.082(9) 0.085(9) -0.012(7) -0.002(7) -0.013(7)
F73 0.072(10) 0.101(13) 0.078(8) -0.014(9) -0.032(7) -0.033(9)
F74 0.070(6) 0.109(8) 0.093(6) -0.013(6) 0.020(5) -0.048(6)
F75 0.042(6) 0.074(8) 0.120(9) -0.019(7) -0.006(6) 0.017(6)
O1 0.045(3) 0.066(3) 0.093(3) -0.006(2) 0.011(2) -0.001(2)
O2 0.066(4) 0.108(5) 0.128(5) -0.002(4) 0.011(3) -0.030(3)
O3 0.041(2) 0.038(2) 0.0356(17) -0.0018(12) 0.0098(14) 0.0018(14)
O4 0.047(2) 0.0285(18) 0.0355(16) -0.0025(12) 0.0085(14) -0.0054(14)
O5 0.0324(18) 0.0308(18) 0.0425(17) 0.0071(12) 0.0029(13) 0.0004(13)
O6 0.0320(18) 0.042(2) 0.0347(16) -0.0006(12) 0.0033(13) 0.0011(13)
O7 0.043(2) 0.031(2) 0.060(2) 0.0048(15) 0.0042(17) 0.0072(15)
O8 0.0245(17) 0.046(2) 0.0433(18) 0.0071(13) 0.0034(13) -0.0020(13)
O9 0.050(2) 0.0299(19) 0.0385(17) -0.0061(12) 0.0034(15) -0.0060(14)
O10 0.041(2) 0.045(2) 0.0375(17) 0.0046(13) 0.0101(14) -0.0117(15)
C1 0.098(6) 0.029(3) 0.062(4) -0.006(2) 0.023(4) -0.007(3)
C2 0.060(4) 0.039(3) 0.066(4) -0.007(2) 0.000(3) 0.015(3)
C3 0.061(4) 0.045(4) 0.072(4) -0.003(3) 0.032(3) 0.003(3)
C4 0.125(7) 0.062(4) 0.033(3) -0.016(2) -0.006(3) 0.036(4)
C5 0.041(4) 0.073(5) 0.114(6) -0.055(4) 0.016(4) -0.010(3)
C6 0.049(3) 0.035(3) 0.040(3) -0.0037(18) 0.004(2) 0.007(2)
C7 0.058(4) 0.046(3) 0.043(3) 0.002(2) 0.001(2) 0.017(3)
C8 0.080(5) 0.034(3) 0.053(3) 0.004(2) 0.016(3) 0.010(3)
C9 0.054(4) 0.044(3) 0.064(4) -0.013(2) 0.013(3) -0.009(3)
C10 0.046(3) 0.044(3) 0.042(3) -0.012(2) -0.001(2) 0.001(2)
C11 0.044(3) 0.039(3) 0.056(3) -0.009(2) 0.017(2) 0.006(2)
C12 0.077(5) 0.071(5) 0.053(4) 0.002(3) 0.029(3) -0.005(3)
C13 0.051(4) 0.086(5) 0.056(4) 0.025(3) 0.014(3) -0.002(3)
C14 0.102(7) 0.072(5) 0.066(4) -0.004(3) 0.031(4) -0.030(4)
C15 0.059(5) 0.141(7) 0.085(5) 0.026(5) 0.000(4) -0.023(5)
C16 0.096(6) 0.104(6) 0.077(5) 0.018(4) 0.052(4) 0.028(5)
C17 0.128(8) 0.081(6) 0.035(3) -0.010(3) 0.022(4) -0.022(5)
C18 0.075(5) 0.051(4) 0.049(3) 0.005(2) 0.030(3) -0.005(3)
C19 0.095(5) 0.054(4) 0.097(5) 0.006(3) 0.049(4) -0.007(4)
C20 0.121(7) 0.081(6) 0.107(6) 0.033(5) 0.051(5) 0.025(5)
C21 0.118(6) 0.123(7) 0.060(4) 0.034(4) 0.022(4) 0.040(5)
C22 0.106(6) 0.102(6) 0.026(3) 0.007(3) 0.019(3) 0.026(5)
C23 0.057(4) 0.062(4) 0.078(4) 0.007(3) 0.030(3) -0.014(3)
C24 0.074(5) 0.068(5) 0.118(7) -0.005(4) 0.037(5) 0.007(4)
C25 0.065(4) 0.061(4) 0.045(3) -0.006(2) 0.020(3) 0.004(3)
C26 0.055(3) 0.036(3) 0.039(3) 0.0025(19) 0.023(2) 0.003(2)
C27 0.059(4) 0.061(4) 0.053(3) 0.002(3) 0.022(3) 0.004(3)
C28 0.048(3) 0.031(3) 0.037(2) -0.0006(17) 0.003(2) -0.006(2)
C29 0.082(5) 0.033(3) 0.057(3) -0.005(2) -0.003(3) -0.001(3)
C30 0.084(5) 0.045(4) 0.052(3) 0.007(2) 0.031(3) 0.006(3)
C31 0.040(3) 0.027(2) 0.036(2) 0.0073(17) 0.0054(19) 0.0011(18)
C32 0.040(3) 0.048(3) 0.046(3) 0.009(2) 0.004(2) 0.005(2)
C33 0.027(3) 0.040(3) 0.045(3) 0.0012(19) -0.0032(19) 0.0012(19)
C34 0.060(5) 0.061(5) 0.126(7) 0.023(4) -0.020(5) -0.006(4)
C35 0.069(4) 0.051(4) 0.038(3) -0.004(2) 0.007(3) -0.017(3)
C36 0.064(4) 0.071(5) 0.042(3) 0.006(3) 0.003(3) -0.027(3)
C37 0.045(3) 0.035(3) 0.047(3) 0.004(2) 0.004(2) -0.002(2)
C38 0.046(3) 0.048(3) 0.044(3) 0.010(2) 0.008(2) 0.007(2)
C39 0.059(4) 0.085(6) 0.067(4) -0.013(3) -0.009(3) -0.002(4)
C40 0.050(4) 0.098(6) 0.061(4) 0.013(3) 0.001(3) -0.006(4)
C41 0.059(4) 0.055(4) 0.050(3) 0.005(2) 0.007(3) 0.021(3)
C42 0.037(3) 0.033(3) 0.057(3) 0.006(2) 0.007(2) 0.008(2)
C43 0.073(5) 0.051(5) 0.106(6) 0.024(4) 0.041(4) 0.010(3)
C44 0.026(2) 0.035(3) 0.036(2) 0.0050(17) 0.0038(18) -0.0005(17)
C45 0.056(8) 0.037(8) 0.040(6) 0.002(4) 0.015(5) 0.006(5)
C46 0.042(7) 0.061(11) 0.057(7) 0.011(6) 0.012(5) -0.012(5)
C47 0.061(8) 0.054(8) 0.033(6) 0.001(4) 0.005(5) -0.001(5)
C48 0.050(7) 0.068(9) 0.034(6) 0.005(5) -0.004(5) -0.017(6)
C49 0.026(6) 0.032(6) 0.041(7) 0.006(4) 0.003(4) 0.001(4)
C50 0.048(7) 0.049(7) 0.082(10) 0.017(5) 0.000(6) 0.008(5)
C51 0.077(5) 0.040(4) 0.094(6) -0.012(3) -0.021(4) 0.007(3)
C52 0.045(3) 0.039(3) 0.033(2) -0.0033(18) -0.002(2) -0.009(2)
C54 0.040(3) 0.040(3) 0.041(3) 0.0048(19) 0.011(2) -0.006(2)
C55 0.111(7) 0.047(4) 0.070(4) 0.010(3) 0.043(4) -0.001(4)
C58 0.060(4) 0.110(6) 0.079(5) 0.031(4) 0.015(3) -0.021(4)
C59 0.096(6) 0.064(5) 0.057(4) -0.008(3) 0.032(4) -0.030(4)

loop_
_atom_type_symbol
_atom_type_description
_atom_type_scat_dispersion_real
_atom_type_scat_dispersion_imag
_atom_type_scat_source
C C 0.0181 0.0091 'International Tables Vol C Tables 4.2.6.8 and 6.1.1.4'
H H 0.0000 0.0000 'International Tables Vol C Tables 4.2.6.8 and 6.1.1.4'
Al Al 0.2130 0.2455 'International Tables Vol C Tables 4.2.6.8 and 6.1.1.4'
F F 0.0727 0.0534 'International Tables Vol C Tables 4.2.6.8 and 6.1.1.4'
Fe Fe -1.1336 3.1974 'International Tables Vol C Tables 4.2.6.8 and 6.1.1.4'
O O 0.0492 0.0322 'International Tables Vol C Tables 4.2.6.8 and 6.1.1.4'

loop_
_geom_angle_atom_site_label_1
_geom_angle_atom_site_label_2
_geom_angle_atom_site_label_3
_geom_angle
_geom_angle_site_symmetry_1
_geom_angle_site_symmetry_3
_geom_angle_publ_flag
C1 Fe1 C8 176.3(3) . . ?
C1 Fe1 C9 144.4(3) . . ?
C2 Fe1 C1 38.3(3) . . ?
C2 Fe1 C3 38.6(2) . . ?
C2 Fe1 C4 65.7(3) . . ?
C2 Fe1 C5 64.7(3) . . ?
C2 Fe1 C6 135.8(2) . . ?
C2 Fe1 C7 175.3(3) . . ?
C2 Fe1 C8 145.0(3) . . ?
C2 Fe1 C9 116.0(3) . . ?
C2 Fe1 C10 111.5(2) . . ?
C3 Fe1 C1 65.1(3) . . ?
C3 Fe1 C4 39.9(3) . . ?
C3 Fe1 C8 116.6(2) . . ?
C3 Fe1 C9 111.6(3) . . ?
C3 Fe1 C10 134.7(3) . . ?
C4 Fe1 C1 66.0(3) . . ?
C4 Fe1 C8 113.0(3) . . ?
C4 Fe1 C9 136.0(3) . . ?
C4 Fe1 C10 174.1(3) . . ?
C5 Fe1 C1 38.5(3) . . ?
C5 Fe1 C3 66.2(3) . . ?
C5 Fe1 C4 40.1(3) . . ?
C5 Fe1 C8 138.5(3) . . ?
C5 Fe1 C9 175.9(3) . . ?
C5 Fe1 C10 144.3(3) . . ?
C6 Fe1 C1 112.3(2) . . ?
C6 Fe1 C3 173.7(2) . . ?
C6 Fe1 C4 145.4(3) . . ?
C6 Fe1 C5 115.8(2) . . ?
C6 Fe1 C7 40.1(2) . . ?
C6 Fe1 C8 66.4(2) . . ?
C6 Fe1 C9 66.8(2) . . ?
C6 Fe1 C10 40.2(2) . . ?
C7 Fe1 C1 137.8(3) . . ?
C7 Fe1 C3 145.6(2) . . ?
C7 Fe1 C4 116.3(2) . . ?
C7 Fe1 C5 113.7(3) . . ?
C7 Fe1 C8 39.0(2) . . ?
C7 Fe1 C9 65.9(3) . . ?
C7 Fe1 C10 66.9(2) . . ?
C9 Fe1 C8 38.7(2) . . ?
C10 Fe1 C1 115.4(2) . . ?
C10 Fe1 C8 66.0(2) . . ?
C10 Fe1 C9 39.7(2) . . ?
C13 Fe2 C14 39.3(3) . . ?
C13 Fe2 C19 120.2(3) . . ?
C13 Fe2 C20 151.0(4) . . ?
C13 Fe2 C21 169.6(4) . . ?
C14 Fe2 C19 153.1(4) . . ?
C14 Fe2 C20 167.5(4) . . ?
C15 Fe2 C13 65.4(3) . . ?
C15 Fe2 C14 39.8(4) . . ?
C15 Fe2 C16 38.5(4) . . ?
C15 Fe2 C17 64.7(4) . . ?
C15 Fe2 C19 164.8(4) . . ?
C15 Fe2 C20 129.5(4) . . ?
C15 Fe2 C21 110.2(4) . . ?
C15 Fe2 C22 120.7(4) . . ?
C16 Fe2 C13 65.2(3) . . ?
C16 Fe2 C14 66.0(4) . . ?
C16 Fe2 C17 38.5(3) . . ?
C16 Fe2 C19 128.4(4) . . ?
C16 Fe2 C20 109.4(4) . . ?
C16 Fe2 C21 117.9(4) . . ?
C16 Fe2 C22 151.5(4) . . ?
C17 Fe2 C13 39.0(3) . . ?
C17 Fe2 C14 65.9(3) . . ?
C17 Fe2 C19 109.8(3) . . ?
C17 Fe2 C20 118.6(4) . . ?
C17 Fe2 C21 149.3(4) . . ?
C17 Fe2 C22 169.0(4) . . ?
C18 Fe2 C13 112.0(3) . . ?
C18 Fe2 C14 120.6(3) . . ?
C18 Fe2 C15 153.5(4) . . ?
C18 Fe2 C16 167.1(4) . . ?
C18 Fe2 C17 131.4(3) . . ?
C18 Fe2 C19 40.7(3) . . ?
C18 Fe2 C20 66.4(3) . . ?
C18 Fe2 C21 67.2(3) . . ?
C18 Fe2 C22 39.7(3) . . ?
C19 Fe2 C20 38.9(4) . . ?
C21 Fe2 C14 131.3(4) . . ?
C21 Fe2 C19 66.6(4) . . ?
C21 Fe2 C20 39.1(4) . . ?
C22 Fe2 C13 132.1(3) . . ?
C22 Fe2 C14 111.3(3) . . ?
C22 Fe2 C19 67.4(4) . . ?
C22 Fe2 C20 66.6(4) . . ?
C22 Fe2 C21 40.7(3) . . ?
O3 Al1 O6 107.50(17) . . ?
O4 Al1 O3 107.70(16) . . ?
O4 Al1 O5 108.66(17) . . ?
O4 Al1 O6 113.10(17) . . ?
O5 Al1 O3 113.78(17) . . ?
O5 Al1 O6 106.22(16) . . ?
O7 Al2 O9 107.65(19) . . ?
O7 Al2 O10 112.44(19) . . ?
O8 Al2 O7 106.99(18) . . ?
O8 Al2 O9 113.52(18) . . ?
O8 Al2 O10 108.30(17) . . ?
O9 Al2 O10 108.03(17) . . ?
F45 C53 F72 129.7(15) . . ?
F45 C53 C52 108.4(14) . . ?
F59 C53 F45 107(2) . . ?
F59 C53 F60 103.5(15) . . ?
F59 C53 F72 109.2(17) . . ?
F59 C53 C52 117.7(16) . . ?
F60 C53 F45 104.7(15) . . ?
F60 C53 F72 33.4(7) . . ?
F60 C53 C52 114.2(10) . . ?
C52 C53 F72 83.5(7) . . ?
F72 F60 C53 106.3(12) . . ?
F65 C56 C52 118.1(15) . . ?
F57 C56 F65 96.9(17) . . ?
F57 C56 F66 117.9(19) . . ?
F57 C56 C52 108.2(13) . . ?
F66 C56 F65 102.5(13) . . ?
F66 C56 C52 112.6(12) . . ?
F72 C57 C52 100.7(13) . . ?
F79 C57 F72 116(2) . . ?
F79 C57 F67 113.3(18) . . ?
F79 C57 C52 113.3(15) . . ?
F67 C57 F72 93.0(13) . . ?
F67 C57 C52 118.2(15) . . ?
F60 F72 C53 40.3(7) . . ?
F60 F72 C57 119.1(13) . . ?
C57 F72 C53 78.8(9) . . ?
F58 C62 C60 149.1(15) . . ?
F58 C62 F74 131.9(17) . . ?
F58 C62 C52 106.0(16) . . ?
F80 C62 F58 112.9(18) . . ?
F80 C62 C60 95.7(14) . . ?
F80 C62 F74 103.6(14) . . ?
F80 C62 C52 111.8(15) . . ?
F81 C62 F58 110.5(18) . . ?
F81 C62 F80 101.3(16) . . ?
F81 C62 C60 73.1(16) . . ?
F81 C62 F74 29.2(9) . . ?
F81 C62 C52 114.5(17) . . ?
F74 C62 C60 44.0(11) . . ?
C52 C62 C60 49.6(9) . . ?
C52 C62 F74 87.3(12) . . ?
F74 F81 C62 113.3(15) . . ?
C43 F88 F85 107.4(7) . . ?
C51 F85 F88 108.3(7) . . ?
F76 C61 C52 113(2) . . ?
F77 C61 F76 102.5(19) . . ?
F77 C61 C52 110.4(16) . . ?
F78 C61 F76 112(3) . . ?
F78 C61 F77 109(2) . . ?
F78 C61 C52 109.5(19) . . ?
F73 C60 C62 92.1(16) . . ?
F73 C60 F74 104.4(18) . . ?
F73 C60 F75 125(2) . . ?
F73 C60 C52 109(2) . . ?
F74 C60 C62 64.5(15) . . ?
F74 C60 F75 102.6(19) . . ?
F74 C60 C52 106.6(17) . . ?
F75 C60 C62 143.3(17) . . ?
F75 C60 C52 108.3(15) . . ?
C52 C60 C62 51.1(10) . . ?
F81 F74 C62 37.4(9) . . ?
F81 F74 C60 108.7(15) . . ?
C60 F74 C62 71.5(12) . . ?
C26 O3 Al1 146.8(3) . . ?
C28 O4 Al1 149.7(3) . . ?
C31 O5 Al1 149.2(3) . . ?
C33 O6 Al1 147.9(3) . . ?
C42 O7 Al2 150.1(4) . . ?
C44 O8 Al2 149.9(3) . . ?
C52 O9 Al2 149.8(3) . . ?
C54 O10 Al2 148.4(3) . . ?
Fe1 C1 H1 125.9 . . ?
C2 C1 Fe1 69.6(4) . . ?
C2 C1 H1 125.9 . . ?
C2 C1 C5 108.2(6) . . ?
C5 C1 Fe1 70.5(4) . . ?
C5 C1 H1 125.9 . . ?
Fe1 C2 H2 124.7 . . ?
C1 C2 Fe1 72.1(4) . . ?
C1 C2 H2 124.7 . . ?
C1 C2 C3 110.6(6) . . ?
C3 C2 Fe1 71.7(4) . . ?
C3 C2 H2 124.7 . . ?
Fe1 C3 H3 126.4 . . ?
C2 C3 Fe1 69.7(3) . . ?
C2 C3 H3 126.4 . . ?
C2 C3 C4 107.3(6) . . ?
C4 C3 Fe1 70.1(3) . . ?
C4 C3 H3 126.4 . . ?
Fe1 C4 H4 127.1 . . ?
C3 C4 Fe1 70.0(3) . . ?
C3 C4 H4 127.1 . . ?
C3 C4 C5 105.8(6) . . ?
C5 C4 Fe1 69.9(3) . . ?
C5 C4 H4 127.1 . . ?
Fe1 C5 H5 125.9 . . ?
C1 C5 Fe1 71.0(4) . . ?
C1 C5 C4 108.1(6) . . ?
C1 C5 H5 125.9 . . ?
C4 C5 Fe1 70.0(4) . . ?
C4 C5 H5 125.9 . . ?
C7 C6 Fe1 70.1(3) . . ?
C7 C6 C10 107.1(5) . . ?
C7 C6 C11 124.9(5) . . ?
C10 C6 Fe1 70.3(3) . . ?
C10 C6 C11 128.0(5) . . ?
C11 C6 Fe1 124.4(4) . . ?
Fe1 C7 H7 125.8 . . ?
C6 C7 Fe1 69.7(3) . . ?
C6 C7 H7 125.8 . . ?
C8 C7 Fe1 71.9(3) . . ?
C8 C7 C6 108.5(5) . . ?
C8 C7 H7 125.8 . . ?
Fe1 C8 H8 125.7 . . ?
C7 C8 Fe1 69.0(3) . . ?
C7 C8 H8 125.7 . . ?
C9 C8 Fe1 70.2(3) . . ?
C9 C8 C7 108.6(5) . . ?
C9 C8 H8 125.7 . . ?
Fe1 C9 H9 125.8 . . ?
C8 C9 Fe1 71.0(3) . . ?
C8 C9 H9 125.8 . . ?
C8 C9 C10 108.3(5) . . ?
C10 C9 Fe1 69.4(3) . . ?
C10 C9 H9 125.8 . . ?
Fe1 C10 H10 126.2 . . ?
C6 C10 Fe1 69.4(3) . . ?
C6 C10 H10 126.2 . . ?
C9 C10 Fe1 71.0(3) . . ?
C9 C10 C6 107.5(5) . . ?
C9 C10 H10 126.2 . . ?
O1 C11 C6 118.9(5) . . ?
O1 C11 C12 123.5(6) . . ?
C6 C11 C12 117.6(5) . . ?
C11 C12 H12A 109.5 . . ?
C11 C12 H12B 109.5 . . ?
C11 C12 H12C 109.5 . . ?
H12A C12 H12B 109.5 . . ?
H12A C12 H12C 109.5 . . ?
H12B C12 H12C 109.5 . . ?
Fe2 C13 H13 125.8 . . ?
C14 C13 Fe2 70.7(4) . . ?
C14 C13 H13 125.8 . . ?
C17 C13 Fe2 70.2(4) . . ?
C17 C13 H13 125.8 . . ?
C17 C13 C14 108.4(7) . . ?
Fe2 C14 H14 127.4 . . ?
C13 C14 Fe2 69.9(4) . . ?
C13 C14 H14 127.4 . . ?
C13 C14 C15 105.2(8) . . ?
C15 C14 Fe2 69.0(5) . . ?
C15 C14 H14 127.4 . . ?
Fe2 C15 H15 125.3 . . ?
C14 C15 Fe2 71.1(5) . . ?
C14 C15 H15 125.3 . . ?
C16 C15 Fe2 70.9(5) . . ?
C16 C15 C14 109.3(8) . . ?
C16 C15 H15 125.3 . . ?
Fe2 C16 H16 125.7 . . ?
C15 C16 Fe2 70.6(5) . . ?
C15 C16 H16 125.7 . . ?
C15 C16 C17 108.5(8) . . ?
C17 C16 Fe2 71.0(4) . . ?
C17 C16 H16 125.7 . . ?
Fe2 C17 H17 125.7 . . ?
C13 C17 Fe2 70.8(4) . . ?
C13 C17 H17 125.7 . . ?
C16 C17 Fe2 70.5(4) . . ?
C16 C17 C13 108.5(7) . . ?
C16 C17 H17 125.7 . . ?
C19 C18 Fe2 71.3(4) . . ?
C19 C18 C23 122.6(7) . . ?
C22 C18 Fe2 70.8(4) . . ?
C22 C18 C19 108.9(7) . . ?
C22 C18 C23 128.5(6) . . ?
C23 C18 Fe2 124.1(4) . . ?
Fe2 C19 H19 126.8 . . ?
C18 C19 Fe2 68.0(4) . . ?
C18 C19 H19 126.8 . . ?
C20 C19 Fe2 70.7(5) . . ?
C20 C19 C18 106.4(9) . . ?
C20 C19 H19 126.8 . . ?
Fe2 C20 H20 124.9 . . ?
C19 C20 Fe2 70.4(5) . . ?
C19 C20 H20 124.9 . . ?
C19 C20 C21 110.2(9) . . ?
C21 C20 Fe2 69.8(5) . . ?
C21 C20 H20 124.9 . . ?
Fe2 C21 H21 126.4 . . ?
C20 C21 Fe2 71.1(5) . . ?
C20 C21 H21 126.4 . . ?
C20 C21 C22 107.3(9) . . ?
C22 C21 Fe2 69.1(4) . . ?
C22 C21 H21 126.4 . . ?
Fe2 C22 H22 126.4 . . ?
C18 C22 Fe2 69.5(3) . . ?
C18 C22 C21 107.2(8) . . ?
C18 C22 H22 126.4 . . ?
C21 C22 Fe2 70.2(4) . . ?
C21 C22 H22 126.4 . . ?
O2 C23 C18 119.7(7) . . ?
O2 C23 C24 122.9(8) . . ?
C24 C23 C18 117.4(7) . . ?
C23 C24 H24A 109.5 . . ?
C23 C24 H24B 109.5 . . ?
C23 C24 H24C 109.5 . . ?
H24A C24 H24B 109.5 . . ?
H24A C24 H24C 109.5 . . ?
H24B C24 H24C 109.5 . . ?
F1 C25 F3 106.7(5) . . ?
F1 C25 C26 113.9(5) . . ?
F3 C25 C26 109.9(5) . . ?
F4 C25 F1 107.1(5) . . ?
F4 C25 F3 107.1(6) . . ?
F4 C25 C26 111.8(5) . . ?
O3 C26 C25 108.1(5) . . ?
O3 C26 C27 109.9(4) . . ?
O3 C26 C30 110.3(4) . . ?
C25 C26 C27 108.9(5) . . ?
C25 C26 C30 109.9(5) . . ?
C30 C26 C27 109.7(5) . . ?
F2 C27 F7 107.9(6) . . ?
F2 C27 C26 110.8(5) . . ?
F7 C27 C26 112.4(5) . . ?
F8 C27 F2 107.1(5) . . ?
F8 C27 F7 106.8(5) . . ?
F8 C27 C26 111.6(5) . . ?
O4 C28 C29 107.7(4) . . ?
O4 C28 C35 111.2(4) . . ?
O4 C28 C36 109.3(5) . . ?
C35 C28 C29 108.9(5) . . ?
C35 C28 C36 109.3(4) . . ?
C36 C28 C29 110.4(5) . . ?
F5 C29 C28 111.3(5) . . ?
F13 C29 F5 108.3(5) . . ?
F13 C29 F14 107.7(5) . . ?
F13 C29 C28 111.0(5) . . ?
F14 C29 F5 107.0(6) . . ?
F14 C29 C28 111.3(5) . . ?
F6 C30 F15 107.9(5) . . ?
F6 C30 F16 106.9(5) . . ?
F6 C30 C26 111.7(6) . . ?
F15 C30 F16 107.6(6) . . ?
F15 C30 C26 112.2(5) . . ?
F16 C30 C26 110.3(5) . . ?
O5 C31 C32 107.7(4) . . ?
O5 C31 C37 111.6(4) . . ?
O5 C31 C38 109.7(4) . . ?
C32 C31 C37 109.3(4) . . ?
C32 C31 C38 109.0(4) . . ?
C38 C31 C37 109.6(4) . . ?
F9 C32 C31 113.4(4) . . ?
F19 C32 F9 107.6(5) . . ?
F19 C32 C31 110.3(4) . . ?
F20 C32 F9 106.6(4) . . ?
F20 C32 F19 107.1(4) . . ?
F20 C32 C31 111.5(4) . . ?
O6 C33 C34 111.1(5) . . ?
O6 C33 C39 111.3(5) . . ?
O6 C33 C40 107.1(4) . . ?
C34 C33 C39 109.8(6) . . ?
C34 C33 C40 109.4(6) . . ?
C39 C33 C40 108.0(5) . . ?
F10 C34 C33 109.0(6) . . ?
F23 C34 F10 110.7(7) . . ?
F23 C34 C33 112.7(6) . . ?
F24 C34 F10 108.6(7) . . ?
F24 C34 F23 105.2(6) . . ?
F24 C34 C33 110.5(6) . . ?
F11 C35 F25 105.8(5) . . ?
F11 C35 F26 107.3(5) . . ?
F11 C35 C28 111.5(5) . . ?
F25 C35 C28 113.7(5) . . ?
F26 C35 F25 107.4(5) . . ?
F26 C35 C28 110.7(4) . . ?
F12 C36 C28 112.4(5) . . ?
F27 C36 F12 107.2(5) . . ?
F27 C36 C28 110.3(5) . . ?
F28 C36 F12 108.1(5) . . ?
F28 C36 F27 108.2(6) . . ?
F28 C36 C28 110.4(5) . . ?
F17 C37 F29 108.5(4) . . ?
F17 C37 F30 107.0(4) . . ?
F17 C37 C31 110.7(4) . . ?
F29 C37 F30 107.1(4) . . ?
F29 C37 C31 112.5(4) . . ?
F30 C37 C31 110.8(4) . . ?
F18 C38 F32 107.0(4) . . ?
F18 C38 C31 113.0(4) . . ?
F31 C38 F18 107.8(5) . . ?
F31 C38 F32 107.0(5) . . ?
F31 C38 C31 110.7(4) . . ?
F32 C38 C31 111.0(4) . . ?
F21 C39 F34 108.6(6) . . ?
F21 C39 C33 112.4(6) . . ?
F33 C39 F21 107.4(6) . . ?
F33 C39 F34 108.8(6) . . ?
F33 C39 C33 112.3(6) . . ?
F34 C39 C33 107.3(6) . . ?
F22 C40 F35 106.0(6) . . ?
F22 C40 F36 111.7(6) . . ?
F22 C40 C33 111.0(6) . . ?
F35 C40 F36 109.4(6) . . ?
F35 C40 C33 110.7(5) . . ?
F36 C40 C33 108.0(6) . . ?
F37 C41 F39 105.7(8) . . ?
F37 C41 C42 114.3(7) . . ?
F39 C41 C42 110.8(6) . . ?
F40 C41 F37 111.3(8) . . ?
F40 C41 F39 106.3(9) . . ?
F40 C41 C42 108.2(8) . . ?
F82 C41 C42 109.7(7) . . ?
F83 C41 F82 106.8(8) . . ?
F83 C41 F84 114.4(12) . . ?
F83 C41 C42 108.8(8) . . ?
F84 C41 F82 103.8(9) . . ?
F84 C41 C42 112.9(8) . . ?
O7 C42 C41 107.4(5) . . ?
O7 C42 C43 109.9(5) . . ?
O7 C42 C51 111.7(5) . . ?
C43 C42 C41 108.0(5) . . ?
C51 C42 C41 108.1(5) . . ?
C51 C42 C43 111.7(6) . . ?
F38 C43 F43 116.4(7) . . ?
F38 C43 F44 100.4(7) . . ?
F38 C43 F88 90.3(7) . . ?
F38 C43 C42 114.0(6) . . ?
F43 C43 F44 98.1(8) . . ?
F43 C43 C42 115.7(6) . . ?
F44 C43 C42 109.3(6) . . ?
F87 C43 F38 125.7(11) . . ?
F87 C43 F88 108.8(13) . . ?
F87 C43 C42 113.6(9) . . ?
F88 C43 C42 96.3(7) . . ?
O8 C44 C45 111.0(5) . . ?
O8 C44 C46 106.2(5) . . ?
O8 C44 C47 109.7(6) . . ?
O8 C44 C48 110.5(6) . . ?
O8 C44 C49 113.8(5) . . ?
O8 C44 C50 108.3(6) . . ?
C45 C44 C49 108.6(6) . . ?
C47 C44 C45 106.9(7) . . ?
C47 C44 C49 106.5(6) . . ?
C48 C44 C46 111.4(7) . . ?
C48 C44 C50 112.0(7) . . ?
C50 C44 C46 108.2(8) . . ?
F41 C45 C44 102.3(8) . . ?
F47 C45 F41 113.4(8) . . ?
F47 C45 C44 106.0(8) . . ?
F48 C45 F41 121.2(9) . . ?
F48 C45 F47 103.3(9) . . ?
F48 C45 C44 109.8(8) . . ?
F47 C46 F48 101.6(9) . . ?
F47 C46 F49 118.5(10) . . ?
F47 C46 C44 112.2(9) . . ?
F48 C46 C44 104.1(8) . . ?
F49 C46 F48 117.8(8) . . ?
F49 C46 C44 102.0(8) . . ?
F49 C47 C44 102.7(7) . . ?
F50 C47 F49 117.7(9) . . ?
F50 C47 F51 100.1(7) . . ?
F50 C47 C44 107.9(8) . . ?
F51 C47 F49 119.9(9) . . ?
F51 C47 C44 107.9(8) . . ?
F50 C48 F51 98.2(8) . . ?
F50 C48 F52 118.1(9) . . ?
F50 C48 C44 110.2(8) . . ?
F51 C48 F52 118.9(9) . . ?
F51 C48 C44 106.7(8) . . ?
F52 C48 C44 104.4(8) . . ?
F52 C49 F54 116.3(7) . . ?
F52 C49 C44 104.9(7) . . ?
F53 C49 F52 122.4(8) . . ?
F53 C49 F54 99.6(8) . . ?
F53 C49 C44 108.8(7) . . ?
F54 C49 C44 103.4(7) . . ?
F41 C50 F53 120.5(9) . . ?
F41 C50 C44 104.8(7) . . ?
F53 C50 C44 102.5(8) . . ?
F54 C50 F41 122.3(10) . . ?
F54 C50 F53 96.2(7) . . ?
F54 C50 C44 108.7(8) . . ?
F42 C51 F56 120.3(7) . . ?
F42 C51 F86 93.2(6) . . ?
F42 C51 F85 90.0(7) . . ?
F42 C51 C42 116.6(6) . . ?
F56 C51 F86 92.3(8) . . ?
F56 C51 C42 116.9(6) . . ?
F55 C51 F42 119.0(9) . . ?
F55 C51 F85 111.2(9) . . ?
F55 C51 C42 113.8(7) . . ?
F85 C51 C42 101.7(7) . . ?
C42 C51 F86 109.7(6) . . ?
C53 C52 C57 86.5(9) . . ?
C56 C52 C53 108.0(8) . . ?
C56 C52 C57 132.3(10) . . ?
C61 C52 C62 131.4(11) . . ?
C60 C52 C62 79.3(13) . . ?
C60 C52 C61 107.0(13) . . ?
O9 C52 C53 112.4(6) . . ?
O9 C52 C56 109.6(7) . . ?
O9 C52 C57 105.6(7) . . ?
O9 C52 C62 108.6(7) . . ?
O9 C52 C61 113.1(7) . . ?
O9 C52 C60 110.9(10) . . ?
O10 C54 C55 109.1(5) . . ?
O10 C54 C58 111.7(5) . . ?
O10 C54 C59 107.4(4) . . ?
C55 C54 C59 108.4(5) . . ?
C58 C54 C55 109.2(6) . . ?
C58 C54 C59 110.9(6) . . ?
F46 C55 F63 112.0(6) . . ?
F46 C55 F64 103.1(7) . . ?
F46 C55 C54 115.3(6) . . ?
F63 C55 F64 103.3(6) . . ?
F63 C55 C54 113.6(6) . . ?
F64 C55 C54 108.1(6) . . ?
F61 C58 F68 112.8(8) . . ?
F61 C58 F69 103.2(8) . . ?
F61 C58 C54 114.9(6) . . ?
F68 C58 F69 104.0(6) . . ?
F68 C58 C54 115.4(6) . . ?
F69 C58 C54 104.8(7) . . ?
F62 C59 F70 112.1(7) . . ?
F62 C59 F71 105.8(7) . . ?
F62 C59 C54 115.8(6) . . ?
F70 C59 F71 103.5(6) . . ?
F70 C59 C54 113.2(5) . . ?
F71 C59 C54 105.0(6) . . ?

loop_
_geom_bond_atom_site_label_1
_geom_bond_atom_site_label_2
_geom_bond_distance
_geom_bond_site_symmetry_2
_geom_bond_publ_flag
Fe1 C1 2.079(6) . ?
Fe1 C2 2.047(6) . ?
Fe1 C3 2.072(6) . ?
Fe1 C4 2.074(5) . ?
Fe1 C5 2.072(6) . ?
Fe1 C6 2.063(5) . ?
Fe1 C7 2.069(5) . ?
Fe1 C8 2.107(6) . ?
Fe1 C9 2.096(6) . ?
Fe1 C10 2.076(5) . ?
Fe2 C13 2.070(6) . ?
Fe2 C14 2.080(7) . ?
Fe2 C15 2.053(8) . ?
Fe2 C16 2.056(7) . ?
Fe2 C17 2.062(6) . ?
Fe2 C18 2.046(6) . ?
Fe2 C19 2.090(7) . ?
Fe2 C20 2.095(9) . ?
Fe2 C21 2.078(8) . ?
Fe2 C22 2.064(6) . ?
Al1 O3 1.727(3) . ?
Al1 O4 1.718(3) . ?
Al1 O5 1.719(3) . ?
Al1 O6 1.728(4) . ?
Al2 O7 1.720(4) . ?
Al2 O8 1.718(3) . ?
Al2 O9 1.721(3) . ?
Al2 O10 1.730(3) . ?
F1 C25 1.330(6) . ?
F2 C27 1.326(7) . ?
F3 C25 1.337(8) . ?
F4 C25 1.323(7) . ?
F5 C29 1.338(7) . ?
F6 C30 1.311(8) . ?
F7 C27 1.329(7) . ?
F8 C27 1.319(7) . ?
F9 C32 1.335(6) . ?
F10 C34 1.370(10) . ?
F11 C35 1.321(7) . ?
F12 C36 1.338(7) . ?
F13 C29 1.315(7) . ?
F14 C29 1.318(8) . ?
F15 C30 1.336(6) . ?
F16 C30 1.342(8) . ?
F17 C37 1.320(6) . ?
F18 C38 1.326(6) . ?
F19 C32 1.332(6) . ?
F20 C32 1.326(6) . ?
F21 C39 1.340(8) . ?
F22 C40 1.306(8) . ?
F23 C34 1.355(8) . ?
F24 C34 1.354(9) . ?
F25 C35 1.336(6) . ?
F26 C35 1.327(7) . ?
F27 C36 1.332(6) . ?
F28 C36 1.321(8) . ?
F29 C37 1.321(6) . ?
F30 C37 1.334(6) . ?
F31 C38 1.317(6) . ?
F32 C38 1.334(7) . ?
F33 C39 1.317(8) . ?
F34 C39 1.403(9) . ?
F35 C40 1.356(8) . ?
F36 C40 1.368(9) . ?
F38 C43 1.299(8) . ?
F37 C41 1.308(9) . ?
F39 C41 1.363(11) . ?
F40 C41 1.290(15) . ?
F41 C45 1.460(14) . ?
F41 C50 1.430(14) . ?
F42 C51 1.273(8) . ?
F43 C43 1.321(10) . ?
F44 C43 1.488(12) . ?
F46 C55 1.269(8) . ?
F47 C45 1.393(12) . ?
F47 C46 1.295(12) . ?
F48 C45 1.347(13) . ?
F48 C46 1.475(14) . ?
F49 C46 1.472(15) . ?
F49 C47 1.465(12) . ?
F50 C47 1.367(12) . ?
F50 C48 1.354(14) . ?
F51 C47 1.382(12) . ?
F51 C48 1.434(12) . ?
F52 C48 1.468(12) . ?
F52 C49 1.405(11) . ?
F53 C49 1.349(11) . ?
F53 C50 1.501(12) . ?
F54 C49 1.441(11) . ?
F54 C50 1.359(12) . ?
F56 C51 1.393(11) . ?
F86 C51 1.559(13) . ?
C53 F45 1.36(3) . ?
C53 F59 1.24(3) . ?
C53 F60 1.282(16) . ?
C53 F72 1.90(2) . ?
C53 C52 1.555(12) . ?
F60 F72 1.091(14) . ?
F61 C58 1.246(9) . ?
F62 C59 1.228(9) . ?
F63 C55 1.329(7) . ?
F64 C55 1.422(10) . ?
C56 F65 1.29(2) . ?
C56 F57 1.26(2) . ?
C56 F66 1.27(2) . ?
C56 C52 1.555(16) . ?
C57 F72 1.43(2) . ?
C57 F79 1.20(2) . ?
C57 F67 1.28(2) . ?
C57 C52 1.578(17) . ?
C62 F58 1.48(3) . ?
C62 F80 1.31(2) . ?
C62 F81 1.24(3) . ?
C62 C60 1.96(3) . ?
C62 F74 1.87(3) . ?
C62 C52 1.554(19) . ?
F81 F74 0.993(15) . ?
F68 C58 1.305(8) . ?
F69 C58 1.444(11) . ?
F70 C59 1.331(7) . ?
F71 C59 1.400(10) . ?
F87 C43 1.060(14) . ?
F88 F85 1.634(16) . ?
F88 C43 1.557(15) . ?
F55 C51 1.142(11) . ?
F85 C51 1.454(12) . ?
F82 C41 1.391(11) . ?
F83 C41 1.233(11) . ?
F84 C41 1.328(19) . ?
C61 F76 1.36(4) . ?
C61 F77 1.34(3) . ?
C61 F78 1.30(4) . ?
C61 C52 1.538(17) . ?
C60 F73 1.35(3) . ?
C60 F74 1.44(3) . ?
C60 F75 1.47(3) . ?
C60 C52 1.52(2) . ?
O1 C11 1.201(7) . ?
O2 C23 1.186(9) . ?
O3 C26 1.357(6) . ?
O4 C28 1.349(6) . ?
O5 C31 1.349(5) . ?
O6 C33 1.350(6) . ?
O7 C42 1.344(6) . ?
O8 C44 1.342(5) . ?
O9 C52 1.345(5) . ?
O10 C54 1.356(5) . ?
C1 H1 0.9800 . ?
C1 C2 1.354(9) . ?
C1 C5 1.368(11) . ?
C2 H2 0.9800 . ?
C2 C3 1.363(9) . ?
C3 H3 0.9800 . ?
C3 C4 1.413(10) . ?
C4 H4 0.9800 . ?
C4 C5 1.423(11) . ?
C5 H5 0.9800 . ?
C6 C7 1.418(7) . ?
C6 C10 1.423(8) . ?
C6 C11 1.489(8) . ?
C7 H7 0.9800 . ?
C7 C8 1.396(9) . ?
C8 H8 0.9800 . ?
C8 C9 1.394(9) . ?
C9 H9 0.9800 . ?
C9 C10 1.416(8) . ?
C10 H10 0.9800 . ?
C11 C12 1.494(9) . ?
C12 H12A 0.9600 . ?
C12 H12B 0.9600 . ?
C12 H12C 0.9600 . ?
C13 H13 0.9800 . ?
C13 C14 1.397(10) . ?
C13 C17 1.380(11) . ?
C14 H14 0.9800 . ?
C14 C15 1.409(13) . ?
C15 H15 0.9800 . ?
C15 C16 1.354(13) . ?
C16 H16 0.9800 . ?
C16 C17 1.359(12) . ?
C17 H17 0.9800 . ?
C18 C19 1.439(10) . ?
C18 C22 1.396(10) . ?
C18 C23 1.502(10) . ?
C19 H19 0.9800 . ?
C19 C20 1.393(13) . ?
C20 H20 0.9800 . ?
C20 C21 1.396(14) . ?
C21 H21 0.9800 . ?
C21 C22 1.440(11) . ?
C22 H22 0.9800 . ?
C23 C24 1.479(10) . ?
C24 H24A 0.9600 . ?
C24 H24B 0.9600 . ?
C24 H24C 0.9600 . ?
C25 C26 1.541(8) . ?
C26 C27 1.549(9) . ?
C26 C30 1.541(8) . ?
C28 C29 1.558(8) . ?
C28 C35 1.549(7) . ?
C28 C36 1.552(8) . ?
C31 C32 1.550(7) . ?
C31 C37 1.559(7) . ?
C31 C38 1.552(7) . ?
C33 C34 1.525(9) . ?
C33 C39 1.539(8) . ?
C33 C40 1.560(8) . ?
C41 C42 1.567(8) . ?
C42 C43 1.558(9) . ?
C42 C51 1.539(9) . ?
C44 C45 1.572(11) . ?
C44 C46 1.556(11) . ?
C44 C47 1.549(12) . ?
C44 C48 1.522(11) . ?
C44 C49 1.573(11) . ?
C44 C50 1.550(13) . ?
C54 C55 1.532(9) . ?
C54 C58 1.526(9) . ?
C54 C59 1.533(8) . ?

loop_
_geom_torsion_atom_site_label_1
_geom_torsion_atom_site_label_2
_geom_torsion_atom_site_label_3
_geom_torsion_atom_site_label_4
_geom_torsion
_geom_torsion_site_symmetry_1
_geom_torsion_site_symmetry_2
_geom_torsion_site_symmetry_3
_geom_torsion_site_symmetry_4
_geom_torsion_publ_flag
Fe1 C1 C2 C3 -61.7(4) . . . . ?
Fe1 C1 C5 C4 60.4(4) . . . . ?
Fe1 C2 C3 C4 -60.3(4) . . . . ?
Fe1 C3 C4 C5 -61.1(4) . . . . ?
Fe1 C4 C5 C1 -61.1(4) . . . . ?
Fe1 C6 C7 C8 -61.8(4) . . . . ?
Fe1 C6 C10 C9 61.1(4) . . . . ?
Fe1 C6 C11 O1 -88.6(6) . . . . ?
Fe1 C6 C11 C12 91.7(6) . . . . ?
Fe1 C7 C8 C9 -59.3(4) . . . . ?
Fe1 C8 C9 C10 -59.6(4) . . . . ?
Fe1 C9 C10 C6 -60.1(3) . . . . ?
Fe2 C13 C14 C15 -60.4(5) . . . . ?
Fe2 C13 C17 C16 60.7(5) . . . . ?
Fe2 C14 C15 C16 -60.9(6) . . . . ?
Fe2 C15 C16 C17 -61.2(5) . . . . ?
Fe2 C16 C17 C13 -60.9(5) . . . . ?
Fe2 C18 C19 C20 -60.7(5) . . . . ?
Fe2 C18 C22 C21 60.3(5) . . . . ?
Fe2 C18 C23 O2 -97.3(7) . . . . ?
Fe2 C18 C23 C24 83.6(7) . . . . ?
Fe2 C19 C20 C21 -58.5(6) . . . . ?
Fe2 C20 C21 C22 -60.0(5) . . . . ?
Fe2 C21 C22 C18 -59.9(4) . . . . ?
Al1 O3 C26 C25 170.8(5) . . . . ?
Al1 O3 C26 C27 52.1(8) . . . . ?
Al1 O3 C26 C30 -69.0(8) . . . . ?
Al1 O4 C28 C29 -134.4(6) . . . . ?
Al1 O4 C28 C35 -15.1(9) . . . . ?
Al1 O4 C28 C36 105.7(7) . . . . ?
Al1 O5 C31 C32 146.3(5) . . . . ?
Al1 O5 C31 C37 26.4(8) . . . . ?
Al1 O5 C31 C38 -95.2(6) . . . . ?
Al1 O6 C33 C34 -64.7(8) . . . . ?
Al1 O6 C33 C39 57.9(8) . . . . ?
Al1 O6 C33 C40 175.8(5) . . . . ?
Al2 O7 C42 C41 156.5(6) . . . . ?
Al2 O7 C42 C43 -86.4(8) . . . . ?
Al2 O7 C42 C51 38.2(10) . . . . ?
Al2 O8 C44 C45 -136.1(7) . . . . ?
Al2 O8 C44 C46 -179.7(7) . . . . ?
Al2 O8 C44 C47 106.0(7) . . . . ?
Al2 O8 C44 C48 59.4(9) . . . . ?
Al2 O8 C44 C49 -13.2(9) . . . . ?
Al2 O8 C44 C50 -63.6(9) . . . . ?
Al2 O9 C52 C53 -43.8(10) . . . . ?
Al2 O9 C52 C56 76.3(10) . . . . ?
Al2 O9 C52 C57 -136.5(10) . . . . ?
Al2 O9 C52 C62 -165.8(11) . . . . ?
Al2 O9 C52 C61 -11.4(13) . . . . ?
Al2 O9 C52 C60 108.9(13) . . . . ?
Al2 O10 C54 C55 -93.3(8) . . . . ?
Al2 O10 C54 C58 27.5(10) . . . . ?
Al2 O10 C54 C59 149.4(6) . . . . ?
F1 C25 C26 O3 -165.6(5) . . . . ?
F1 C25 C26 C27 -46.3(7) . . . . ?
F1 C25 C26 C30 73.9(7) . . . . ?
F3 C25 C26 O3 74.7(6) . . . . ?
F3 C25 C26 C27 -166.0(5) . . . . ?
F3 C25 C26 C30 -45.8(7) . . . . ?
F4 C25 C26 O3 -44.1(7) . . . . ?
F4 C25 C26 C27 75.2(6) . . . . ?
F4 C25 C26 C30 -164.5(5) . . . . ?
F37 C41 C42 O7 159.3(10) . . . . ?
F37 C41 C42 C43 40.9(11) . . . . ?
F37 C41 C42 C51 -80.1(11) . . . . ?
F39 C41 C42 O7 40.0(9) . . . . ?
F39 C41 C42 C43 -78.4(9) . . . . ?
F39 C41 C42 C51 160.6(8) . . . . ?
F40 C41 C42 O7 -76.1(10) . . . . ?
F40 C41 C42 C43 165.5(10) . . . . ?
F40 C41 C42 C51 44.5(11) . . . . ?
C53 F60 F72 C57 -1.5(18) . . . . ?
F45 C53 F60 F72 -143.1(17) . . . . ?
F45 C53 C52 C56 -75.6(16) . . . . ?
F45 C53 C52 C57 150.8(16) . . . . ?
F45 C53 C52 O9 45.4(16) . . . . ?
F59 C53 F60 F72 104(2) . . . . ?
F59 C53 C52 C56 46(2) . . . . ?
F59 C53 C52 C57 -87(2) . . . . ?
F59 C53 C52 O9 167.4(19) . . . . ?
F60 C53 C52 C56 168.0(11) . . . . ?
F60 C53 C52 C57 34.5(12) . . . . ?
F60 C53 C52 O9 -70.9(11) . . . . ?
F65 C56 C52 C53 -75.9(16) . . . . ?
F65 C56 C52 C57 26(2) . . . . ?
F65 C56 C52 O9 161.3(13) . . . . ?
F57 C56 C52 C53 175.5(15) . . . . ?
F57 C56 C52 C57 -82.5(19) . . . . ?
F57 C56 C52 O9 52.8(18) . . . . ?
F66 C56 C52 C53 43.4(14) . . . . ?
F66 C56 C52 C57 145.3(13) . . . . ?
F66 C56 C52 O9 -79.4(12) . . . . ?
F72 C53 C52 C56 154.6(8) . . . . ?
F72 C53 C52 C57 21.1(8) . . . . ?
F72 C53 C52 O9 -84.3(6) . . . . ?
F72 C57 C52 C53 -29.0(11) . . . . ?
F72 C57 C52 C56 -140.2(11) . . . . ?
F72 C57 C52 O9 83.2(10) . . . . ?
F79 C57 F72 C53 146.6(16) . . . . ?
F79 C57 F72 F60 147.5(17) . . . . ?
F79 C57 C52 C53 -154(2) . . . . ?
F79 C57 C52 C56 95(2) . . . . ?
F79 C57 C52 O9 -41(2) . . . . ?
F67 C57 F72 C53 -95.6(13) . . . . ?
F67 C57 F72 F60 -94.6(17) . . . . ?
F67 C57 C52 C53 70.2(16) . . . . ?
F67 C57 C52 C56 -41(2) . . . . ?
F67 C57 C52 O9 -177.5(14) . . . . ?
C62 F81 F74 C60 -7(2) . . . . ?
C62 C60 F74 F81 4.6(13) . . . . ?
C62 C60 C52 C61 -130.3(11) . . . . ?
C62 C60 C52 O9 106.0(9) . . . . ?
F58 C62 F81 F74 -142.3(17) . . . . ?
F58 C62 F74 F81 50(2) . . . . ?
F58 C62 F74 C60 -137(2) . . . . ?
F58 C62 C52 C61 -98.5(18) . . . . ?
F58 C62 C52 C60 158.2(19) . . . . ?
F58 C62 C52 O9 49.5(18) . . . . ?
F80 C62 F81 F74 97.7(18) . . . . ?
F80 C62 F74 F81 -89(2) . . . . ?
F80 C62 F74 C60 84.0(16) . . . . ?
F80 C62 C52 C61 25(2) . . . . ?
F80 C62 C52 C60 -78.4(18) . . . . ?
F80 C62 C52 O9 173.0(14) . . . . ?
F81 C62 F74 C60 173(2) . . . . ?
F81 C62 C52 C61 139.5(15) . . . . ?
F81 C62 C52 C60 36.1(16) . . . . ?
F81 C62 C52 O9 -72.5(16) . . . . ?
F88 F85 C51 F42 100.6(7) . . . . ?
F88 F85 C51 F55 -138.0(9) . . . . ?
F88 F85 C51 C42 -16.5(8) . . . . ?
F85 F88 C43 F38 -88.7(8) . . . . ?
F85 F88 C43 F87 143.1(11) . . . . ?
F85 F88 C43 C42 25.5(8) . . . . ?
F82 C41 C42 O7 -161.5(10) . . . . ?
F82 C41 C42 C43 80.1(11) . . . . ?
F82 C41 C42 C51 -40.9(11) . . . . ?
F83 C41 C42 O7 81.9(12) . . . . ?
F83 C41 C42 C43 -36.5(13) . . . . ?
F83 C41 C42 C51 -157.5(12) . . . . ?
F84 C41 C42 O7 -46.2(11) . . . . ?
F84 C41 C42 C43 -164.6(10) . . . . ?
F84 C41 C42 C51 74.4(11) . . . . ?
F76 C61 C52 C62 -20(3) . . . . ?
F76 C61 C52 C60 71(2) . . . . ?
F76 C61 C52 O9 -166.5(16) . . . . ?
F77 C61 C52 C62 -133.8(15) . . . . ?
F77 C61 C52 C60 -43.1(15) . . . . ?
F77 C61 C52 O9 79.3(13) . . . . ?
F78 C61 C52 C62 106(2) . . . . ?
F78 C61 C52 C60 -163(2) . . . . ?
F78 C61 C52 O9 -40(2) . . . . ?
C60 C62 F81 F74 5.2(15) . . . . ?
C60 C62 F74 F81 -173(2) . . . . ?
C60 C62 C52 C61 103.4(16) . . . . ?
C60 C62 C52 O9 -108.6(11) . . . . ?
F73 C60 F74 C62 -85.4(18) . . . . ?
F73 C60 F74 F81 -81(2) . . . . ?
F73 C60 C52 C62 76.9(18) . . . . ?
F73 C60 C52 C61 -53(2) . . . . ?
F73 C60 C52 O9 -177.1(14) . . . . ?
F74 C62 C52 C61 128.5(13) . . . . ?
F74 C62 C52 C60 25.2(11) . . . . ?
F74 C62 C52 O9 -83.5(8) . . . . ?
F74 C60 C52 C62 -35.2(15) . . . . ?
F74 C60 C52 C61 -165.4(14) . . . . ?
F74 C60 C52 O9 70.8(16) . . . . ?
F75 C60 F74 C62 143.4(15) . . . . ?
F75 C60 F74 F81 148.0(16) . . . . ?
F75 C60 C52 C62 -145(2) . . . . ?
F75 C60 C52 C61 85(2) . . . . ?
F75 C60 C52 O9 -39(2) . . . . ?
O3 Al1 O4 C28 -163.9(7) . . . . ?
O3 Al1 O5 C31 -78.4(6) . . . . ?
O3 Al1 O6 C33 -37.5(6) . . . . ?
O3 C26 C27 F2 -46.3(6) . . . . ?
O3 C26 C27 F7 -167.1(5) . . . . ?
O3 C26 C27 F8 73.0(6) . . . . ?
O3 C26 C30 F6 -40.6(7) . . . . ?
O3 C26 C30 F15 -161.9(5) . . . . ?
O3 C26 C30 F16 78.2(6) . . . . ?
O4 Al1 O3 C26 41.5(6) . . . . ?
O4 Al1 O5 C31 161.7(6) . . . . ?
O4 Al1 O6 C33 81.3(6) . . . . ?
O4 C28 C29 F5 -164.5(5) . . . . ?
O4 C28 C29 F13 -43.8(7) . . . . ?
O4 C28 C29 F14 76.2(6) . . . . ?
O4 C28 C35 F11 79.0(6) . . . . ?
O4 C28 C35 F25 -161.4(5) . . . . ?
O4 C28 C35 F26 -40.4(7) . . . . ?
O4 C28 C36 F12 -165.2(5) . . . . ?
O4 C28 C36 F27 75.2(6) . . . . ?
O4 C28 C36 F28 -44.4(6) . . . . ?
O5 Al1 O3 C26 -79.0(6) . . . . ?
O5 Al1 O4 C28 -40.2(7) . . . . ?
O5 Al1 O6 C33 -159.6(6) . . . . ?
O5 C31 C32 F9 164.6(4) . . . . ?
O5 C31 C32 F19 -74.6(5) . . . . ?
O5 C31 C32 F20 44.2(5) . . . . ?
O5 C31 C37 F17 41.3(6) . . . . ?
O5 C31 C37 F29 163.0(4) . . . . ?
O5 C31 C37 F30 -77.2(5) . . . . ?
O5 C31 C38 F18 168.5(4) . . . . ?
O5 C31 C38 F31 47.5(6) . . . . ?
O5 C31 C38 F32 -71.3(5) . . . . ?
O6 Al1 O3 C26 163.7(6) . . . . ?
O6 Al1 O4 C28 77.5(7) . . . . ?
O6 Al1 O5 C31 39.7(6) . . . . ?
O6 C33 C34 F10 -73.1(7) . . . . ?
O6 C33 C34 F23 163.5(6) . . . . ?
O6 C33 C34 F24 46.1(8) . . . . ?
O6 C33 C39 F21 160.6(5) . . . . ?
O6 C33 C39 F33 39.3(7) . . . . ?
O6 C33 C39 F34 -80.1(6) . . . . ?
O6 C33 C40 F22 45.4(7) . . . . ?
O6 C33 C40 F35 162.9(5) . . . . ?
O6 C33 C40 F36 -77.3(6) . . . . ?
O7 Al2 O8 C44 -157.8(6) . . . . ?
O7 Al2 O9 C52 -47.9(8) . . . . ?
O7 Al2 O10 C54 -82.7(7) . . . . ?
O7 C42 C43 F38 178.9(6) . . . . ?
O7 C42 C43 F43 39.9(10) . . . . ?
O7 C42 C43 F44 -69.7(7) . . . . ?
O7 C42 C43 F87 -28.0(15) . . . . ?
O7 C42 C43 F88 85.8(7) . . . . ?
O7 C42 C51 F42 177.1(6) . . . . ?
O7 C42 C51 F56 -30.5(11) . . . . ?
O7 C42 C51 F86 72.9(7) . . . . ?
O7 C42 C51 F55 32.6(11) . . . . ?
O7 C42 C51 F85 -87.0(7) . . . . ?
O8 Al2 O7 C42 35.7(7) . . . . ?
O8 Al2 O9 C52 70.3(7) . . . . ?
O8 Al2 O10 C54 159.3(7) . . . . ?
O8 C44 C45 F41 77.4(7) . . . . ?
O8 C44 C45 F47 -41.7(9) . . . . ?
O8 C44 C45 F48 -152.7(7) . . . . ?
O8 C44 C46 F47 45.9(11) . . . . ?
O8 C44 C46 F48 155.0(6) . . . . ?
O8 C44 C46 F49 -82.0(7) . . . . ?
O8 C44 C47 F49 76.9(8) . . . . ?
O8 C44 C47 F50 -48.2(8) . . . . ?
O8 C44 C47 F51 -155.6(6) . . . . ?
O8 C44 C48 F50 44.7(9) . . . . ?
O8 C44 C48 F51 150.2(7) . . . . ?
O8 C44 C48 F52 -83.0(8) . . . . ?
O8 C44 C49 F52 76.9(7) . . . . ?
O8 C44 C49 F53 -150.5(6) . . . . ?
O8 C44 C49 F54 -45.4(8) . . . . ?
O8 C44 C50 F41 -80.5(8) . . . . ?
O8 C44 C50 F53 152.9(6) . . . . ?
O8 C44 C50 F54 51.8(9) . . . . ?
O9 Al2 O7 C42 158.0(7) . . . . ?
O9 Al2 O8 C44 83.5(7) . . . . ?
O9 Al2 O10 C54 35.9(7) . . . . ?
O10 Al2 O7 C42 -83.1(7) . . . . ?
O10 Al2 O8 C44 -36.4(7) . . . . ?
O10 Al2 O9 C52 -169.5(7) . . . . ?
O10 C54 C55 F46 38.5(9) . . . . ?
O10 C54 C55 F63 169.8(6) . . . . ?
O10 C54 C55 F64 -76.2(6) . . . . ?
O10 C54 C58 F61 31.4(10) . . . . ?
O10 C54 C58 F68 165.2(6) . . . . ?
O10 C54 C58 F69 -81.1(6) . . . . ?
O10 C54 C59 F62 38.0(9) . . . . ?
O10 C54 C59 F70 169.4(6) . . . . ?
O10 C54 C59 F71 -78.4(6) . . . . ?
C1 C2 C3 Fe1 61.9(4) . . . . ?
C1 C2 C3 C4 1.6(7) . . . . ?
C2 C1 C5 Fe1 -59.6(4) . . . . ?
C2 C1 C5 C4 0.8(7) . . . . ?
C2 C3 C4 Fe1 60.1(4) . . . . ?
C2 C3 C4 C5 -1.0(7) . . . . ?
C3 C4 C5 Fe1 61.2(4) . . . . ?
C3 C4 C5 C1 0.1(7) . . . . ?
C5 C1 C2 Fe1 60.2(5) . . . . ?
C5 C1 C2 C3 -1.5(7) . . . . ?
C6 C7 C8 Fe1 60.5(4) . . . . ?
C6 C7 C8 C9 1.2(7) . . . . ?
C7 C6 C10 Fe1 -60.8(4) . . . . ?
C7 C6 C10 C9 0.2(6) . . . . ?
C7 C6 C11 O1 0.0(8) . . . . ?
C7 C6 C11 C12 -179.7(5) . . . . ?
C7 C8 C9 Fe1 58.5(4) . . . . ?
C7 C8 C9 C10 -1.0(7) . . . . ?
C8 C9 C10 Fe1 60.6(4) . . . . ?
C8 C9 C10 C6 0.5(6) . . . . ?
C10 C6 C7 Fe1 61.0(3) . . . . ?
C10 C6 C7 C8 -0.9(6) . . . . ?
C10 C6 C11 O1 -179.6(5) . . . . ?
C10 C6 C11 C12 0.7(8) . . . . ?
C11 C6 C7 Fe1 -118.7(5) . . . . ?
C11 C6 C7 C8 179.5(5) . . . . ?
C11 C6 C10 Fe1 118.8(5) . . . . ?
C11 C6 C10 C9 179.9(5) . . . . ?
C13 C14 C15 Fe2 61.0(5) . . . . ?
C13 C14 C15 C16 0.2(9) . . . . ?
C14 C13 C17 Fe2 -60.7(5) . . . . ?
C14 C13 C17 C16 0.0(8) . . . . ?
C14 C15 C16 Fe2 61.0(6) . . . . ?
C14 C15 C16 C17 -0.2(9) . . . . ?
C15 C16 C17 Fe2 61.0(6) . . . . ?
C15 C16 C17 C13 0.1(9) . . . . ?
C17 C13 C14 Fe2 60.3(5) . . . . ?
C17 C13 C14 C15 -0.1(8) . . . . ?
C18 C19 C20 Fe2 58.9(4) . . . . ?
C18 C19 C20 C21 0.4(9) . . . . ?
C19 C18 C22 Fe2 -61.4(4) . . . . ?
C19 C18 C22 C21 -1.1(7) . . . . ?
C19 C18 C23 O2 -8.9(9) . . . . ?
C19 C18 C23 C24 172.0(6) . . . . ?
C19 C20 C21 Fe2 58.9(6) . . . . ?
C19 C20 C21 C22 -1.1(10) . . . . ?
C20 C21 C22 Fe2 61.2(6) . . . . ?
C20 C21 C22 C18 1.3(9) . . . . ?
C22 C18 C19 Fe2 61.1(4) . . . . ?
C22 C18 C19 C20 0.5(7) . . . . ?
C22 C18 C23 O2 170.9(7) . . . . ?
C22 C18 C23 C24 -8.2(9) . . . . ?
C23 C18 C19 Fe2 -119.1(5) . . . . ?
C23 C18 C19 C20 -179.8(6) . . . . ?
C23 C18 C22 Fe2 118.8(6) . . . . ?
C23 C18 C22 C21 179.1(6) . . . . ?
C25 C26 C27 F2 -164.5(5) . . . . ?
C25 C26 C27 F7 74.7(6) . . . . ?
C25 C26 C27 F8 -45.2(6) . . . . ?
C25 C26 C30 F6 78.5(6) . . . . ?
C25 C26 C30 F15 -42.7(7) . . . . ?
C25 C26 C30 F16 -162.7(5) . . . . ?
C27 C26 C30 F6 -161.8(5) . . . . ?
C27 C26 C30 F15 77.0(7) . . . . ?
C27 C26 C30 F16 -43.0(6) . . . . ?
C29 C28 C35 F11 -162.4(5) . . . . ?
C29 C28 C35 F25 -42.9(7) . . . . ?
C29 C28 C35 F26 78.1(6) . . . . ?
C29 C28 C36 F12 76.5(6) . . . . ?
C29 C28 C36 F27 -43.1(7) . . . . ?
C29 C28 C36 F28 -162.6(4) . . . . ?
C30 C26 C27 F2 75.2(6) . . . . ?
C30 C26 C27 F7 -45.6(7) . . . . ?
C30 C26 C27 F8 -165.6(4) . . . . ?
C32 C31 C37 F17 -77.7(5) . . . . ?
C32 C31 C37 F29 43.9(6) . . . . ?
C32 C31 C37 F30 163.7(4) . . . . ?
C32 C31 C38 F18 -73.9(6) . . . . ?
C32 C31 C38 F31 165.1(5) . . . . ?
C32 C31 C38 F32 46.4(5) . . . . ?
C34 C33 C39 F21 -76.0(7) . . . . ?
C34 C33 C39 F33 162.7(6) . . . . ?
C34 C33 C39 F34 43.3(7) . . . . ?
C34 C33 C40 F22 -75.1(7) . . . . ?
C34 C33 C40 F35 42.3(8) . . . . ?
C34 C33 C40 F36 162.1(5) . . . . ?
C35 C28 C29 F5 74.8(7) . . . . ?
C35 C28 C29 F13 -164.5(5) . . . . ?
C35 C28 C29 F14 -44.5(6) . . . . ?
C35 C28 C36 F12 -43.3(7) . . . . ?
C35 C28 C36 F27 -162.9(5) . . . . ?
C35 C28 C36 F28 77.6(6) . . . . ?
C36 C28 C29 F5 -45.2(7) . . . . ?
C36 C28 C29 F13 75.5(6) . . . . ?
C36 C28 C29 F14 -164.5(5) . . . . ?
C36 C28 C35 F11 -41.8(6) . . . . ?
C36 C28 C35 F25 77.8(7) . . . . ?
C36 C28 C35 F26 -161.2(5) . . . . ?
C37 C31 C32 F9 -74.0(5) . . . . ?
C37 C31 C32 F19 46.8(5) . . . . ?
C37 C31 C32 F20 165.7(4) . . . . ?
C37 C31 C38 F18 45.6(6) . . . . ?
C37 C31 C38 F31 -75.4(5) . . . . ?
C37 C31 C38 F32 165.9(4) . . . . ?
C38 C31 C32 F9 45.7(6) . . . . ?
C38 C31 C32 F19 166.5(4) . . . . ?
C38 C31 C32 F20 -74.7(5) . . . . ?
C38 C31 C37 F17 163.0(4) . . . . ?
C38 C31 C37 F29 -75.4(5) . . . . ?
C38 C31 C37 F30 44.4(5) . . . . ?
C39 C33 C34 F10 163.4(5) . . . . ?
C39 C33 C34 F23 40.0(9) . . . . ?
C39 C33 C34 F24 -77.4(7) . . . . ?
C39 C33 C40 F22 165.4(6) . . . . ?
C39 C33 C40 F35 -77.2(7) . . . . ?
C39 C33 C40 F36 42.6(6) . . . . ?
C40 C33 C34 F10 45.0(7) . . . . ?
C40 C33 C34 F23 -78.4(8) . . . . ?
C40 C33 C34 F24 164.2(6) . . . . ?
C40 C33 C39 F21 43.2(8) . . . . ?
C40 C33 C39 F33 -78.0(7) . . . . ?
C40 C33 C39 F34 162.5(5) . . . . ?
C41 C42 C43 F38 -64.3(8) . . . . ?
C41 C42 C43 F43 156.7(8) . . . . ?
C41 C42 C43 F44 47.1(8) . . . . ?
C41 C42 C43 F87 88.8(14) . . . . ?
C41 C42 C43 F88 -157.5(6) . . . . ?
C41 C42 C51 F42 59.2(9) . . . . ?
C41 C42 C51 F56 -148.3(9) . . . . ?
C41 C42 C51 F86 -45.0(7) . . . . ?
C41 C42 C51 F55 -85.2(10) . . . . ?
C41 C42 C51 F85 155.1(6) . . . . ?
C43 F88 F85 C51 -6.5(10) . . . . ?
C43 C42 C51 F42 -59.4(9) . . . . ?
C43 C42 C51 F56 93.1(10) . . . . ?
C43 C42 C51 F86 -163.6(6) . . . . ?
C43 C42 C51 F55 156.1(10) . . . . ?
C43 C42 C51 F85 36.5(7) . . . . ?
C45 C44 C47 F49 -43.6(9) . . . . ?
C45 C44 C47 F50 -168.7(7) . . . . ?
C45 C44 C47 F51 84.0(9) . . . . ?
C45 C44 C49 F52 -158.9(7) . . . . ?
C45 C44 C49 F53 -26.4(10) . . . . ?
C45 C44 C49 F54 78.8(8) . . . . ?
C46 C44 C48 F50 -73.1(10) . . . . ?
C46 C44 C48 F51 32.4(11) . . . . ?
C46 C44 C48 F52 159.2(8) . . . . ?
C46 C44 C50 F41 34.2(9) . . . . ?
C46 C44 C50 F53 -92.4(8) . . . . ?
C46 C44 C50 F54 166.5(8) . . . . ?
C47 C44 C45 F41 -162.9(7) . . . . ?
C47 C44 C45 F47 78.0(9) . . . . ?
C47 C44 C45 F48 -33.0(10) . . . . ?
C47 C44 C49 F52 -44.1(8) . . . . ?
C47 C44 C49 F53 88.4(9) . . . . ?
C47 C44 C49 F54 -166.4(7) . . . . ?
C48 C44 C46 F47 166.3(9) . . . . ?
C48 C44 C46 F48 -84.7(10) . . . . ?
C48 C44 C46 F49 38.4(10) . . . . ?
C48 C44 C50 F41 157.4(7) . . . . ?
C48 C44 C50 F53 30.8(10) . . . . ?
C48 C44 C50 F54 -70.3(10) . . . . ?
C49 C44 C45 F41 -48.4(9) . . . . ?
C49 C44 C45 F47 -167.5(7) . . . . ?
C49 C44 C45 F48 81.5(9) . . . . ?
C49 C44 C47 F49 -159.5(7) . . . . ?
C49 C44 C47 F50 75.4(9) . . . . ?
C49 C44 C47 F51 -32.0(9) . . . . ?
C50 C44 C46 F47 -70.2(11) . . . . ?
C50 C44 C46 F48 38.9(10) . . . . ?
C50 C44 C46 F49 161.9(7) . . . . ?
C50 C44 C48 F50 165.5(8) . . . . ?
C50 C44 C48 F51 -89.0(9) . . . . ?
C50 C44 C48 F52 37.8(10) . . . . ?
C51 C42 C43 F38 54.4(9) . . . . ?
C51 C42 C43 F43 -84.6(9) . . . . ?
C51 C42 C43 F44 165.8(6) . . . . ?
C51 C42 C43 F87 -152.5(14) . . . . ?
C51 C42 C43 F88 -38.8(8) . . . . ?
C52 C53 F60 F72 -24.7(15) . . . . ?
C52 C57 F72 C53 23.8(8) . . . . ?
C52 C57 F72 F60 24.8(17) . . . . ?
C52 C62 F81 F74 -23(2) . . . . ?
C52 C62 F74 F81 159.3(19) . . . . ?
C52 C62 F74 C60 -27.8(10) . . . . ?
C52 C60 F74 C62 29.8(12) . . . . ?
C52 C60 F74 F81 34(2) . . . . ?
C55 C54 C58 F61 152.2(8) . . . . ?
C55 C54 C58 F68 -74.0(9) . . . . ?
C55 C54 C58 F69 39.7(6) . . . . ?
C55 C54 C59 F62 -79.8(8) . . . . ?
C55 C54 C59 F70 51.7(8) . . . . ?
C55 C54 C59 F71 163.9(6) . . . . ?
C58 C54 C55 F46 -83.9(8) . . . . ?
C58 C54 C55 F63 47.4(8) . . . . ?
C58 C54 C55 F64 161.4(5) . . . . ?
C58 C54 C59 F62 160.3(7) . . . . ?
C58 C54 C59 F70 -68.2(8) . . . . ?
C58 C54 C59 F71 44.0(7) . . . . ?
C59 C54 C55 F46 155.2(7) . . . . ?
C59 C54 C55 F63 -73.5(8) . . . . ?
C59 C54 C55 F64 40.5(6) . . . . ?
C59 C54 C58 F61 -88.4(9) . . . . ?
C59 C54 C58 F68 45.4(9) . . . . ?
C59 C54 C58 F69 159.0(5) . . . . ?
